data_7247882
loop_
_publ_author_name
'Muromachi, Sanehiro'
'Takeya, Satoshi'

_publ_section_title
;
 Guest size effects on a robust structure of semiclathrate hydrates and
 their thermophysical properties.
;
_journal_issue 4
_journal_name_full 'Physical chemistry chemical physics : PCCP'
_journal_page_first 3315
_journal_page_last 3321
_journal_paper_doi 10.1039/d3cp04252a
_journal_volume 26
_journal_year 2024
_chemical_formula_sum 'C10 H3.5 Cl0.5 N6.5 O18'
_chemical_formula_weight 520.42
_space_group_crystal_system tetragonal
_space_group_IT_number 81
_space_group_name_Hall 'P -4'
_space_group_name_H-M_alt 'P -4'
_atom_sites_solution_hydrogens mixed
_audit_creation_method SHELXL-2016/6
_cell_angle_alpha 90
_cell_angle_beta 90
_cell_angle_gamma 90
_cell_formula_units_Z 8
_cell_length_a 23.43538(16)
_cell_length_b 23.43538(16)
_cell_length_c 12.39150(13)
_cell_measurement_temperature 100(2)
_cell_volume 6805.62(10)
_computing_structure_refinement 'SHELXL-2016/6 (Sheldrick, 2016)'
_computing_structure_solution 'SHELXT 2014/5 (Sheldrick, 2014)'
_diffrn_ambient_temperature 100(2)
_diffrn_measured_fraction_theta_full 1.000
_diffrn_measured_fraction_theta_max 0.992
_diffrn_radiation_type CuK\a
_diffrn_radiation_wavelength 1.54184
_diffrn_reflns_av_R_equivalents 0.0415
_diffrn_reflns_av_unetI/netI 0.0253
_diffrn_reflns_Laue_measured_fraction_full 1.000
_diffrn_reflns_Laue_measured_fraction_max 0.992
_diffrn_reflns_limit_h_max 29
_diffrn_reflns_limit_h_min -29
_diffrn_reflns_limit_k_max 29
_diffrn_reflns_limit_k_min -29
_diffrn_reflns_limit_l_max 15
_diffrn_reflns_limit_l_min -12
_diffrn_reflns_number 96053
_diffrn_reflns_point_group_measured_fraction_full 1.000
_diffrn_reflns_point_group_measured_fraction_max 0.982
_diffrn_reflns_theta_full 67.684
_diffrn_reflns_theta_max 77.425
_diffrn_reflns_theta_min 2.666
_exptl_absorpt_coefficient_mu 1.248
_exptl_crystal_density_diffrn 1.016
_exptl_crystal_F_000 2092
_exptl_crystal_size_max 0.010
_exptl_crystal_size_mid 0.010
_exptl_crystal_size_min 0.010
_refine_diff_density_max 1.838
_refine_diff_density_min -0.562
_refine_diff_density_rms 0.078
_refine_ls_abs_structure_details
;
 Flack x determined using 5369 quotients [(I+)-(I-)]/[(I+)+(I-)]
 (Parsons, Flack and Wagner, Acta Cryst. B69 (2013) 249-259).
;
_refine_ls_abs_structure_Flack 0.522(12)
_refine_ls_extinction_method none
_refine_ls_goodness_of_fit_ref 1.112
_refine_ls_hydrogen_treatment mixed
_refine_ls_matrix_type full
_refine_ls_number_parameters 1004
_refine_ls_number_reflns 14228
_refine_ls_number_restraints 502
_refine_ls_restrained_S_all 1.138
_refine_ls_R_factor_all 0.0820
_refine_ls_R_factor_gt 0.0763
_refine_ls_shift/su_max 0.756
_refine_ls_shift/su_mean 0.016
_refine_ls_structure_factor_coef Fsqd
_refine_ls_weighting_details 'w=1/[\s^2^(Fo^2^)+(0.1345P)^2^+3.7897P] where P=(Fo^2^+2Fc^2^)/3'
_refine_ls_weighting_scheme calc
_refine_ls_wR_factor_gt 0.2222
_refine_ls_wR_factor_ref 0.2305
_reflns_Friedel_coverage 0.888
_reflns_Friedel_fraction_full 1.000
_reflns_Friedel_fraction_max 0.971
_reflns_number_gt 12682
_reflns_number_total 14228
_reflns_threshold_expression 'I > 2\s(I)'
_cod_data_source_file d3cp04252a1.cif
_cod_data_source_block sv16-n42_auto
_cod_depositor_comments 'Adding full bibliography for 7247882.cif.'
_cod_original_cell_volume 6805.62(11)
_cod_original_formula_sum 'C10 H3.50 Cl0.50 N6.50 O18'
_cod_database_code 7247882
_shelx_shelxl_version_number 2016/6
_shelx_space_group_comment
;
The symmetry employed for this shelxl refinement is uniquely defined
by the following loop, which should always be used as a source of
symmetry information in preference to the above space-group names.
They are only intended as comments.
;
_shelx_estimated_absorpt_t_min 0.988
_shelx_estimated_absorpt_t_max 0.988

loop_
_space_group_symop_operation_xyz
'x, y, z'
'-x, -y, z'
'y, -x, -z'
'-y, x, -z'

loop_
_atom_site_label
_atom_site_type_symbol
_atom_site_fract_x
_atom_site_fract_y
_atom_site_fract_z
_atom_site_U_iso_or_equiv
_atom_site_adp_type
_atom_site_occupancy
_atom_site_site_symmetry_order
_atom_site_calc_flag
_atom_site_refinement_flags_posn
_atom_site_refinement_flags_adp
_atom_site_refinement_flags_occupancy
_atom_site_disorder_assembly
_atom_site_disorder_group
Cl4 Cl 0.6407(3) 0.6204(3) 0.4532(6) 0.050 Uiso 0.102(2) 1 d . U P . .
O6 O 0.62874(8) 0.63007(8) 0.43702(16) 0.0367(4) Uiso 0.898(2) 1 d . . P . .
H4A H 0.662(3) 0.645(3) 0.349(6) 0.055 Uiso 0.5 1 d . U P . .
Cl5 Cl 0.3652(2) 0.7320(2) 1.0315(4) 0.0691(11) Uiso 0.205(3) 1 d . . P . .
O06 O 0.37009(10) 0.73477(10) 1.06512(19) 0.0395(5) Uiso 0.795(3) 1 d . . P . .
Cl9 Cl 0.7700(3) 0.7486(3) 0.2511(10) 0.0389(12) Uiso 0.0760(16) 1 d . . P . .
O0X O 0.77317(7) 0.73014(7) 0.2478(3) 0.0455(3) Uiso 0.9240(16) 1 d . . P . .
Cl14 Cl 0.2426(7) 0.8791(7) 1.0875(14) 0.043(3) Uiso 0.038(2) 1 d . . P . .
O0Q O 0.23428(8) 0.87297(8) 1.05615(14) 0.0357(4) Uiso 0.962(2) 1 d . . P A .
Cl05 Cl 0.29062(8) 1.05553(8) 1.2519(3) 0.0381(4) Uiso 0.2439(16) 1 d . . P . .
O2 O 0.29039(10) 1.03767(10) 1.2535(4) 0.0558(5) Uiso 0.7561(16) 1 d . . P . .
Cl01 Cl 0.22551(5) 1.14460(5) 1.2496(2) 0.0276(3) Uani 0.3233(15) 1 d . . P . .
O1 O 0.21079(10) 1.14438(10) 1.2529(3) 0.0450(6) Uani 0.6767(15) 1 d . . P . .
O0R O 0.26592(8) 0.98779(7) 0.45021(15) 0.0415(5) Uani 1.035(5) 1 d . . . . .
Cl11 Cl 0.7351(5) 0.5584(5) 0.2604(13) 0.050 Uiso 0.0533(17) 1 d . U . . .
O01L O 0.76061(17) 0.57619(17) 0.2519(7) 0.0519(9) Uiso 0.412(4) 1 d . . . . .
Cl03 Cl 0.31242(5) 0.72832(5) 1.2485(2) 0.0564(3) Uiso 0.5 1 d . . P . .
O3 O 0.29308(18) 0.72287(18) 1.2678(4) 0.0218(9) Uiso 0.267(4) 1 d . . . . .
O11 O 0.4779(4) 0.7605(4) -0.0083(7) 0.0172(17) Uiso 0.137(4) 1 d . . P . .
O0V O 0.47684(10) 0.76129(10) -0.0436(2) 0.0490(5) Uiso 0.863(4) 1 d . . P . .
O10 O 0.63189(14) 0.62702(14) 0.0514(3) 0.0403(7) Uiso 0.574(7) 1 d . . P . .
H10 H 0.626(3) 0.584(3) 0.067(6) 0.060 Uiso 0.5 1 d . U P . .
O0C O 0.62745(17) 0.62961(17) 0.0709(3) 0.0349(8) Uiso 0.426(7) 1 d . . P . .
O5 O 0.58338(14) 0.96615(14) 0.2495(5) 0.0407(7) Uiso 0.4401(6) 1 d . . . . .
O13 O 0.59082(11) 0.95282(11) 0.2493(4) 0.0407(6) Uiso 0.541(4) 1 d . . . . .
O12 O 0.6079(7) 0.9632(7) 0.252(3) 0.0407(6) Uiso 0.084(4) 1 d . . . . .
O02 O 0.500000 0.500000 0.500000 0.0352(8) Uani 1 4 d S T P . .
O04 O 0.61081(5) 0.73092(5) -0.2494(2) 0.0322(3) Uani 1 1 d . . . . .
H0BA H 0.518(2) 0.988(3) 0.046(5) 0.048 Uiso 0.5 1 d . U P . .
H0D H 0.497(3) 0.614(3) -0.142(5) 0.048 Uiso 0.5 1 d . U P . .
O7 O 0.36880(8) 0.73386(7) 1.44389(18) 0.0446(5) Uani 1 1 d . . . . .
O07 O 0.39492(7) 0.89647(7) 0.86130(13) 0.0359(4) Uani 1 1 d . . . . .
H07A H 0.381(3) 0.924(3) 0.876(5) 0.054 Uiso 0.5 1 d . U P . .
O08 O 0.42258(5) 1.15420(5) 0.7521(2) 0.0326(3) Uani 1 1 d . . . . .
H08A H 0.402(2) 1.226(2) 0.748(8) 0.049 Uiso 0.5 1 d . U P . .
H08B H 0.393(2) 1.142(2) 0.760(6) 0.049 Uiso 0.5 1 d . U P . .
O09 O 0.50489(7) 0.87113(7) 0.57933(13) 0.0358(4) Uani 1 1 d . . . . .
H09A H 0.532(3) 0.858(3) 0.646(5) 0.054 Uiso 0.5 1 d . U P . .
H09B H 0.510(3) 0.886(3) 0.556(6) 0.054 Uiso 0.5 1 d . U P . .
O0A O 0.36232(7) 1.00287(7) 0.57324(13) 0.0319(4) Uani 1 1 d . . . . .
H3B H 0.679(3) 0.821(3) 0.007(5) 0.048 Uiso 0.5 1 d . U P . .
H0EA H 0.358(3) 1.030(3) 0.867(5) 0.048 Uiso 0.5 1 d . U P . .
O0B O 0.54410(7) 0.96072(7) 0.04595(14) 0.0354(4) Uani 1 1 d . . . . .
H0BB H 0.565(3) 0.962(3) 0.010(5) 0.053 Uiso 0.5 1 d . U P . .
O0D O 0.55349(7) 0.67674(7) -0.08111(14) 0.0380(4) Uani 1 1 d . . . . .
H04A H 0.578(3) 0.691(3) -0.143(5) 0.057 Uiso 0.5 1 d . U P . .
H0EB H 0.314(2) 1.080(2) 0.755(8) 0.057 Uiso 0.5 1 d . U P . .
O0E O 0.33877(5) 1.07135(5) 0.7507(2) 0.0322(3) Uani 1 1 d . . . . .
H11 H 0.5369(14) 0.6990(14) -0.076(3) 0.048 Uiso 1 1 d . U . . .
O0F O 0.54425(7) 0.96148(7) 0.45755(12) 0.0329(4) Uani 1 1 d . . . . .
H5 H 0.554(3) 0.957(3) 0.428(5) 0.049 Uiso 0.5 1 d . U P . .
H0IA H 0.207(3) 1.092(3) 0.678(5) 0.049 Uiso 0.5 1 d . U P . .
O0G O 0.47652(7) 0.59209(7) -0.13672(13) 0.0338(4) Uani 1 1 d . . . . .
H0KA H 0.833(3) 0.776(3) 0.807(5) 0.051 Uiso 0.5 1 d . U P . .
O0H O 0.59189(7) 0.52359(7) 0.36485(13) 0.0358(4) Uani 1 1 d . . . . .
H0HA H 0.587(3) 0.523(3) 0.306(5) 0.054 Uiso 0.5 1 d . U P . .
O0I O 0.22500(5) 1.10512(5) 0.7496(2) 0.0340(3) Uani 1 1 d . . . . .
H0IB H 0.217(2) 1.132(2) 0.742(7) 0.051 Uiso 0.5 1 d . U P . .
O0J O 0.18571(8) 1.05080(8) 0.56673(14) 0.0396(4) Uani 1 1 d . . . . .
O0K O 0.81277(5) 0.78081(5) 0.7470(2) 0.0352(3) Uani 1 1 d . . . . .
H0A H 0.389(3) 1.018(3) 0.540(5) 0.053 Uiso 0.5 1 d . U P . .
H0HB H 0.628(3) 0.486(3) 0.388(5) 0.053 Uiso 0.5 1 d . U P . .
O0L O 0.26588(7) 0.98869(8) 1.05357(16) 0.0421(5) Uani 1 1 d . . . . .
H2 H 0.280(3) 1.007(3) 1.126(6) 0.063 Uiso 0.5 1 d . U P . .
O0M O 0.36155(7) 1.00304(7) 0.92806(14) 0.0360(4) Uani 1 1 d . . . . .
H07B H 0.371(3) 0.972(3) 0.892(6) 0.054 Uiso 0.5 1 d . U P . .
H04B H 0.600(2) 0.721(2) -0.263(6) 0.054 Uiso 0.5 1 d . U P . .
H0KB H 0.783(2) 0.757(2) 0.740(7) 0.054 Uiso 0.5 1 d . U P . .
O0N O 0.31452(8) 0.81943(7) 0.93392(14) 0.0389(4) Uani 1 1 d . . . . .
H0N H 0.297(3) 0.808(3) 0.859(6) 0.058 Uiso 0.5 1 d . U P . .
H07C H 0.338(3) 0.840(3) 0.904(6) 0.058 Uiso 0.5 1 d . U P . .
O0O O 0.55434(8) 0.67748(7) 0.57945(14) 0.0380(4) Uani 1 1 d . . . . .
H4B H 0.597(3) 0.644(3) 0.492(6) 0.057 Uiso 0.5 1 d . U P . .
O0P O 0.87299(7) 0.76706(8) 0.55599(16) 0.0422(5) Uani 1 1 d . . . . .
H0PA H 0.855(3) 0.738(3) 0.501(6) 0.063 Uiso 0.5 1 d . U P . .
O0S O 0.81931(7) 0.68419(7) 0.43229(14) 0.0382(4) Uani 1 1 d . . . . .
H0PB H 0.830(3) 0.707(3) 0.466(6) 0.057 Uiso 0.5 1 d . U P . .
O0T O 0.39478(7) 0.89667(7) 0.64072(14) 0.0348(4) Uani 1 1 d . . . . .
H0T H 0.365(3) 0.867(3) 0.615(5) 0.052 Uiso 0.5 1 d . U P . .
H09C H 0.422(3) 0.882(3) 0.622(5) 0.052 Uiso 0.5 1 d . U P . .
H07D H 0.394(3) 0.896(3) 0.709(5) 0.052 Uiso 0.5 1 d . U P . .
O0U O 0.50534(8) 0.87138(7) -0.07898(14) 0.0387(4) Uani 1 1 d . . . . .
H0UA H 0.477(3) 0.885(3) -0.125(5) 0.058 Uiso 0.5 1 d . U P . .
H0BC H 0.524(3) 0.903(3) -0.030(6) 0.058 Uiso 0.5 1 d . U P . .
H0UB H 0.558(3) 0.853(3) -0.199(5) 0.058 Uiso 0.5 1 d . U P . .
O0W O 0.13936(8) 1.13408(8) 0.43519(15) 0.0420(5) Uani 1 1 d . . . . .
O0Y O 0.67713(6) 0.66585(6) 0.2483(2) 0.0456(4) Uani 1 1 d . . . . .
H0X H 0.712(3) 0.688(3) 0.249(10) 0.068 Uiso 0.5 1 d . U P . .
O0Z O 0.500000 0.500000 0.000000 0.0307(7) Uani 1 4 d S T P . .
O4 O 0.13577(8) 0.85974(8) 0.93706(15) 0.0444(5) Uani 1 1 d . . . . .
H4 H 0.135(3) 0.821(3) 0.854(6) 0.067 Uiso 0.5 1 d . U P . .
O14 O 0.18663(9) 1.05081(8) 0.93718(14) 0.0442(5) Uani 1 1 d . . . . .
O17 O 0.47598(10) 0.76037(8) 0.5372(2) 0.0585(6) Uani 1 1 d . . . . .
H09D H 0.487(4) 0.807(4) 0.556(7) 0.088 Uiso 0.5 1 d . U P . .
O16 O 0.09899(16) 0.97146(16) 0.8760(3) 0.0473(8) Uiso 0.537(5) 1 d . . . A 8
O8 O 0.10057(15) 0.97155(14) 0.6228(3) 0.0565(8) Uiso 0.670(6) 1 d . . . A 9
O01P O 0.14288(14) 0.95998(14) 0.8334(3) 0.0582(7) Uiso 0.688(5) 1 d . . . A 9
N1 N 0.5617(3) 0.7987(3) 0.2475(8) 0.0332(4) Uani 0.1575(17) 1 d D U P B 2
C1A C 0.5119(4) 0.8326(5) 0.2116(9) 0.0362(6) Uani 0.1575(17) 1 d D U P B 2
H1AA H 0.492560 0.811290 0.153167 0.043 Uiso 0.1575(17) 1 calc R U P B 2
H1AB H 0.526289 0.868650 0.179996 0.043 Uiso 0.1575(17) 1 calc R U P B 2
C2A C 0.4678(4) 0.8475(6) 0.2963(10) 0.0351(7) Uani 0.1575(17) 1 d D U P B 2
H2AA H 0.486319 0.869859 0.354334 0.042 Uiso 0.1575(17) 1 calc R U P B 2
H2AB H 0.453030 0.811810 0.328757 0.042 Uiso 0.1575(17) 1 calc R U P B 2
C3A C 0.4179(4) 0.8817(5) 0.2506(18) 0.0380(8) Uani 0.1575(17) 1 d D U P B 2
H3AA H 0.415897 0.876136 0.172287 0.057 Uiso 0.1575(17) 1 calc R U P B 2
H3AB H 0.423516 0.922331 0.266302 0.057 Uiso 0.1575(17) 1 calc R U P B 2
H3AC H 0.382242 0.868720 0.283782 0.057 Uiso 0.1575(17) 1 calc R U P B 2
C1B C 0.5999(4) 0.7857(4) 0.1548(7) 0.0319(8) Uani 0.1575(17) 1 d D U P B 2
H1BA H 0.576922 0.766587 0.098294 0.038 Uiso 0.1575(17) 1 calc R U P B 2
H1BB H 0.629049 0.758034 0.179451 0.038 Uiso 0.1575(17) 1 calc R U P B 2
C2B C 0.6302(4) 0.8357(5) 0.1039(8) 0.0341(9) Uani 0.1575(17) 1 d D U P B 2
H2BA H 0.654662 0.855059 0.157831 0.041 Uiso 0.1575(17) 1 calc R U P B 2
H2BB H 0.602203 0.863573 0.075828 0.041 Uiso 0.1575(17) 1 calc R U P B 2
C3B C 0.6671(5) 0.8118(6) 0.0107(9) 0.0380(9) Uani 0.1575(17) 1 d D U P B 2
H3BA H 0.680592 0.773183 0.030767 0.046 Uiso 0.1575(17) 1 calc R U P B 2
H3BB H 0.642885 0.807862 -0.054355 0.046 Uiso 0.1575(17) 1 calc R U P B 2
C4B C 0.7157(5) 0.8465(6) -0.0158(11) 0.0370(9) Uani 0.1575(17) 1 d D U P B 2
H4BA H 0.741274 0.825101 -0.063717 0.056 Uiso 0.1575(17) 1 calc R U P B 2
H4BB H 0.736178 0.856646 0.050419 0.056 Uiso 0.1575(17) 1 calc R U P B 2
H4BC H 0.702941 0.881291 -0.052320 0.056 Uiso 0.1575(17) 1 calc R U P B 2
C1C C 0.5920(4) 0.8325(4) 0.3314(8) 0.0371(8) Uani 0.1575(17) 1 d D U P B 2
H1C H 0.564817 0.842141 0.389755 0.045 Uiso 0.1575(17) 1 calc R U P B 2
H13 H 0.605424 0.868695 0.298970 0.045 Uiso 0.1575(17) 1 calc R U P B 2
C2C C 0.6425(5) 0.8013(6) 0.3796(8) 0.0381(9) Uani 0.1575(17) 1 d D U P B 2
H2CA H 0.671030 0.793155 0.322650 0.046 Uiso 0.1575(17) 1 calc R U P B 2
H2CB H 0.629845 0.764538 0.410826 0.046 Uiso 0.1575(17) 1 calc R U P B 2
C3C C 0.6696(6) 0.8388(6) 0.4683(10) 0.0460(11) Uani 0.1575(17) 1 d D U P B 2
H3CA H 0.639738 0.856715 0.513528 0.055 Uiso 0.1575(17) 1 calc R U P B 2
H3CB H 0.693509 0.869143 0.436088 0.055 Uiso 0.1575(17) 1 calc R U P B 2
C4C C 0.7066(7) 0.7969(8) 0.5363(11) 0.0615(19) Uani 0.1575(17) 1 d D U P B 2
H4CA H 0.740877 0.786550 0.495390 0.092 Uiso 0.1575(17) 1 calc R U P B 2
H4CB H 0.684502 0.762495 0.552325 0.092 Uiso 0.1575(17) 1 calc R U P B 2
H4CC H 0.717827 0.815479 0.603952 0.092 Uiso 0.1575(17) 1 calc R U P B 2
C1D C 0.5450(5) 0.7443(3) 0.2992(9) 0.0370(7) Uani 0.1575(17) 1 d D U P B 2
H1DA H 0.524062 0.752557 0.366827 0.044 Uiso 0.1575(17) 1 calc R U P B 2
H1DB H 0.579770 0.722526 0.318204 0.044 Uiso 0.1575(17) 1 calc R U P B 2
C2D C 0.5082(5) 0.7086(4) 0.2271(11) 0.0427(9) Uani 0.1575(17) 1 d D U P B 2
H2DA H 0.527191 0.704230 0.156259 0.051 Uiso 0.1575(17) 1 calc R U P B 2
H2DB H 0.471459 0.728539 0.215049 0.051 Uiso 0.1575(17) 1 calc R U P B 2
C3D C 0.4963(6) 0.6492(4) 0.2747(11) 0.0462(10) Uani 0.1575(17) 1 d D U P B 2
H3DA H 0.531807 0.626349 0.274770 0.055 Uiso 0.1575(17) 1 calc R U P B 2
H3DB H 0.482963 0.653002 0.350171 0.055 Uiso 0.1575(17) 1 calc R U P B 2
C4D C 0.4510(6) 0.6193(5) 0.2076(13) 0.0462(17) Uani 0.1575(17) 1 d D U P B 2
H4DA H 0.452434 0.633575 0.133261 0.069 Uiso 0.1575(17) 1 calc R U P B 2
H4DB H 0.413243 0.626999 0.238289 0.069 Uiso 0.1575(17) 1 calc R U P B 2
H4DC H 0.458127 0.578118 0.207844 0.069 Uiso 0.1575(17) 1 calc R U P B 2
N13 N 0.55291(18) 0.78680(18) 0.2503(6) 0.0332(4) Uani 0.3394(16) 1 d D U P C 4
C1A3 C 0.5065(2) 0.8230(3) 0.2012(5) 0.0362(6) Uani 0.3394(16) 1 d D U P C 4
H11A H 0.491420 0.803003 0.136864 0.043 Uiso 0.3394(16) 1 calc R U P C 4
H1A3 H 0.523615 0.859300 0.176417 0.043 Uiso 0.3394(16) 1 calc R U P C 4
C2A3 C 0.4568(3) 0.8367(3) 0.2763(5) 0.0351(7) Uani 0.3394(16) 1 d D U P C 4
H2AC H 0.471076 0.855476 0.342555 0.042 Uiso 0.3394(16) 1 calc R U P C 4
H2AD H 0.437058 0.801013 0.297489 0.042 Uiso 0.3394(16) 1 calc R U P C 4
C3A3 C 0.4149(3) 0.8766(3) 0.2169(6) 0.0380(8) Uani 0.3394(16) 1 d D U P C 4
H3AD H 0.398563 0.856873 0.153319 0.046 Uiso 0.3394(16) 1 calc R U P C 4
H3AE H 0.435105 0.911188 0.191671 0.046 Uiso 0.3394(16) 1 calc R U P C 4
C4A3 C 0.3663(3) 0.8933(3) 0.2974(7) 0.0443(9) Uani 0.3394(16) 1 d . U P C 4
H4AA H 0.331924 0.903586 0.256895 0.066 Uiso 0.3394(16) 1 calc R U P C 4
H4AB H 0.378655 0.925999 0.340986 0.066 Uiso 0.3394(16) 1 calc R U P C 4
H4AC H 0.357997 0.860944 0.344893 0.066 Uiso 0.3394(16) 1 calc R U P C 4
C1B3 C 0.5928(2) 0.7692(3) 0.1604(5) 0.0319(8) Uani 0.3394(16) 1 d D U P C 4
H1B3 H 0.569993 0.751942 0.101559 0.038 Uiso 0.3394(16) 1 calc R U P C 4
H0Y H 0.618958 0.739401 0.188073 0.038 Uiso 0.3394(16) 1 calc R U P C 4
C2B3 C 0.6281(3) 0.8173(3) 0.1139(5) 0.0341(9) Uani 0.3394(16) 1 d D U P C 4
H2BC H 0.649375 0.836371 0.172795 0.041 Uiso 0.3394(16) 1 calc R U P C 4
H2BD H 0.602434 0.845896 0.080599 0.041 Uiso 0.3394(16) 1 calc R U P C 4
C3B3 C 0.6699(3) 0.7958(3) 0.0299(5) 0.0380(9) Uani 0.3394(16) 1 d D U P C 4
H3BC H 0.698183 0.770736 0.065514 0.046 Uiso 0.3394(16) 1 calc R U P C 4
H3BD H 0.648907 0.772504 -0.023716 0.046 Uiso 0.3394(16) 1 calc R U P C 4
C4B3 C 0.7003(3) 0.8422(3) -0.0270(5) 0.0370(9) Uani 0.3394(16) 1 d D U P C 4
H4BD H 0.705034 0.874763 0.021805 0.056 Uiso 0.3394(16) 1 calc R U P C 4
H4BE H 0.678181 0.853991 -0.090251 0.056 Uiso 0.3394(16) 1 calc R U P C 4
H4BF H 0.737893 0.828541 -0.050136 0.056 Uiso 0.3394(16) 1 calc R U P C 4
C1C3 C 0.5823(3) 0.8194(3) 0.3379(5) 0.0371(8) Uani 0.3394(16) 1 d D U P C 4
H1CA H 0.593887 0.856688 0.307537 0.045 Uiso 0.3394(16) 1 calc R U P C 4
H1CB H 0.553722 0.827243 0.394864 0.045 Uiso 0.3394(16) 1 calc R U P C 4
C2C3 C 0.6330(3) 0.7942(3) 0.3910(6) 0.0381(9) Uani 0.3394(16) 1 d D U P C 4
C3C3 C 0.6668(4) 0.7958(4) 0.4772(6) 0.0460(11) Uani 0.3394(16) 1 d . U P C 4
H3CC H 0.702440 0.775586 0.461395 0.069 Uiso 0.3394(16) 1 calc R U P C 4
H3CD H 0.647567 0.777387 0.538191 0.069 Uiso 0.3394(16) 1 calc R U P C 4
H3CE H 0.675264 0.835581 0.495501 0.069 Uiso 0.3394(16) 1 calc R U P C 4
C1D3 C 0.5295(3) 0.7340(2) 0.2988(5) 0.0370(7) Uani 0.3394(16) 1 d D U P C 4
H17 H 0.508425 0.744563 0.365052 0.044 Uiso 0.3394(16) 1 calc R U P C 4
H1D3 H 0.561938 0.709545 0.320931 0.044 Uiso 0.3394(16) 1 calc R U P C 4
C2D3 C 0.4911(3) 0.6997(3) 0.2293(6) 0.0427(9) Uani 0.3394(16) 1 d D U P C 4
H2DC H 0.509686 0.690746 0.159641 0.051 Uiso 0.3394(16) 1 calc R U P C 4
H2DD H 0.455164 0.720588 0.214912 0.051 Uiso 0.3394(16) 1 calc R U P C 4
C3D3 C 0.4789(3) 0.6439(3) 0.2941(6) 0.0462(10) Uani 0.3394(16) 1 d D U P C 4
H3DC H 0.514697 0.622854 0.308878 0.055 Uiso 0.3394(16) 1 calc R U P C 4
H3DD H 0.459843 0.652569 0.363535 0.055 Uiso 0.3394(16) 1 calc R U P C 4
C4D3 C 0.4401(3) 0.6098(3) 0.2213(6) 0.0462(17) Uani 0.3394(16) 1 d D U P C 4
H4DD H 0.462437 0.593599 0.161826 0.069 Uiso 0.3394(16) 1 calc R U P C 4
H4DE H 0.410328 0.634717 0.192151 0.069 Uiso 0.3394(16) 1 calc R U P C 4
H4DF H 0.422450 0.578824 0.262716 0.069 Uiso 0.3394(16) 1 calc R U P C 4
N14 N 0.55530(14) 0.78931(14) 0.2521(5) 0.0332(4) Uani 0.4486(17) 1 d D U P D 5
C1A4 C 0.5080(2) 0.8265(2) 0.2967(4) 0.0362(6) Uani 0.4486(17) 1 d D U P D 5
H1AC H 0.525223 0.862781 0.321445 0.043 Uiso 0.4486(17) 1 calc R U P D 5
H1AD H 0.491962 0.807255 0.360981 0.043 Uiso 0.4486(17) 1 calc R U P D 5
C2A4 C 0.4589(2) 0.8409(2) 0.2213(4) 0.0351(7) Uani 0.4486(17) 1 d D U P D 5
H2AE H 0.442420 0.805324 0.191610 0.042 Uiso 0.4486(17) 1 calc R U P D 5
H2AF H 0.473143 0.864151 0.160249 0.042 Uiso 0.4486(17) 1 calc R U P D 5
C3A4 C 0.4126(2) 0.8741(2) 0.2820(4) 0.0380(8) Uani 0.4486(17) 1 d D U P D 5
H3AF H 0.398642 0.850545 0.342776 0.046 Uiso 0.4486(17) 1 calc R U P D 5
H3AG H 0.429711 0.909183 0.312725 0.046 Uiso 0.4486(17) 1 calc R U P D 5
C4A4 C 0.3626(2) 0.8906(2) 0.2118(5) 0.0443(9) Uani 0.4486(17) 1 d . U P D 5
H4AD H 0.376425 0.902034 0.140391 0.066 Uiso 0.4486(17) 1 calc R U P D 5
H4AE H 0.342081 0.922494 0.245095 0.066 Uiso 0.4486(17) 1 calc R U P D 5
H4AF H 0.336805 0.857900 0.204401 0.066 Uiso 0.4486(17) 1 calc R U P D 5
C1B4 C 0.5839(2) 0.8214(2) 0.1613(4) 0.0319(8) Uani 0.4486(17) 1 d D U P D 5
H13A H 0.594796 0.859730 0.187977 0.038 Uiso 0.4486(17) 1 calc R U P D 5
H1B4 H 0.555826 0.826855 0.102508 0.038 Uiso 0.4486(17) 1 calc R U P D 5
C2B4 C 0.6372(2) 0.7927(2) 0.1140(4) 0.0341(9) Uani 0.4486(17) 1 d D U P D 5
H2BE H 0.626821 0.755868 0.079961 0.041 Uiso 0.4486(17) 1 calc R U P D 5
H2BF H 0.665413 0.785152 0.171719 0.041 Uiso 0.4486(17) 1 calc R U P D 5
C3B4 C 0.6628(2) 0.8338(2) 0.0284(4) 0.0380(9) Uani 0.4486(17) 1 d D U P D 5
H3BE H 0.633346 0.843787 -0.025634 0.046 Uiso 0.4486(17) 1 calc R U P D 5
H3BF H 0.675603 0.869476 0.063862 0.046 Uiso 0.4486(17) 1 calc R U P D 5
C4B4 C 0.7126(2) 0.8056(2) -0.0266(4) 0.0370(9) Uani 0.4486(17) 1 d D U P D 5
H4BG H 0.729646 0.832192 -0.078463 0.056 Uiso 0.4486(17) 1 calc R U P D 5
H4BH H 0.699398 0.771403 -0.064718 0.056 Uiso 0.4486(17) 1 calc R U P D 5
H4BI H 0.741160 0.794799 0.027385 0.056 Uiso 0.5 1 calc R U P D 5
C1C4 C 0.5974(2) 0.7775(2) 0.3416(4) 0.0371(8) Uani 0.4486(17) 1 d D U P D 5
H1CC H 0.576331 0.758893 0.401319 0.045 Uiso 0.4486(17) 1 calc R U P D 5
H1CD H 0.625443 0.749443 0.314280 0.045 Uiso 0.4486(17) 1 calc R U P D 5
C2C4 C 0.6298(2) 0.8265(2) 0.3880(4) 0.0381(9) Uani 0.4486(17) 1 d D U P D 5
H2C4 H 0.629622 0.860846 0.347151 0.046 Uiso 0.4486(17) 1 calc R U P D 5
C3C4 C 0.6593(3) 0.8274(3) 0.4819(5) 0.0460(11) Uani 0.4486(17) 1 d D U P D 5
H3C4 H 0.634487 0.840089 0.537529 0.055 Uiso 0.4486(17) 1 calc R U P D 5
C4C4 C 0.7137(3) 0.8165(4) 0.5279(6) 0.0615(19) Uani 0.4486(17) 1 d D U P D 5
H4CD H 0.716689 0.775913 0.546287 0.092 Uiso 0.4486(17) 1 calc R U P D 5
H4CE H 0.718405 0.839499 0.593265 0.092 Uiso 0.4486(17) 1 calc R U P D 5
H4CF H 0.743550 0.826422 0.475767 0.092 Uiso 0.4486(17) 1 calc R U P D 5
C1D4 C 0.5334(2) 0.7333(2) 0.2095(4) 0.0370(7) Uani 0.4486(17) 1 d D U P D 5
H11B H 0.510823 0.741219 0.143662 0.044 Uiso 0.4486(17) 1 calc R U P D 5
H1D4 H 0.566751 0.710129 0.187166 0.044 Uiso 0.4486(17) 1 calc R U P D 5
C2D4 C 0.4976(2) 0.6976(2) 0.2830(5) 0.0427(9) Uani 0.4486(17) 1 d D U P D 5
H2DE H 0.464153 0.720088 0.306885 0.051 Uiso 0.4486(17) 1 calc R U P D 5
H2DF H 0.520141 0.687445 0.347796 0.051 Uiso 0.4486(17) 1 calc R U P D 5
C3D4 C 0.4766(3) 0.6418(2) 0.2264(5) 0.0462(10) Uani 0.4486(17) 1 d . U P D 5
H3DE H 0.454030 0.651716 0.162565 0.069 Uiso 0.4486(17) 1 calc R U P D 5
H3DF H 0.453045 0.619746 0.276670 0.069 Uiso 0.4486(17) 1 calc R U P D 5
H3DG H 0.509668 0.618915 0.204497 0.069 Uiso 0.4486(17) 1 calc R U P D 5
ON2 O 0.000000 1.000000 0.500000 0.0486(15) Uiso 0.600(11) 4 d S . . E 12
N22 N 0.0022(5) 0.9998(5) 0.4658(9) 0.050 Uiso 0.0271(6) 1 d D U P F -14
C21E C 0.0382(5) 0.9694(6) 0.3914(10) 0.050 Uiso 0.0271(6) 1 d D U P F -14
H21E H 0.029520 0.932333 0.364938 0.060 Uiso 0.144(3) 1 calc R U P F -14
C22E C 0.0907(6) 1.0019(10) 0.3598(10) 0.050 Uiso 0.0271(6) 1 d D U P F -14
H22A H 0.124072 0.985689 0.398053 0.060 Uiso 0.144(3) 1 calc R U P F -14
H22B H 0.086531 1.042162 0.382977 0.060 Uiso 0.144(3) 1 calc R U P F -14
C23E C 0.1017(10) 1.0003(8) 0.2396(11) 0.050 Uiso 0.0271(6) 1 d D U P F -14
H23A H 0.065240 1.006230 0.200909 0.060 Uiso 0.144(3) 1 calc R U P F -14
H23B H 0.127683 1.031935 0.220027 0.060 Uiso 0.144(3) 1 calc R U P F -14
C24E C 0.1277(14) 0.9447(8) 0.2035(18) 0.050 Uiso 0.0271(6) 1 d D U P F -14
H24A H 0.106976 0.930364 0.140396 0.075 Uiso 0.144(3) 1 calc R U P F -14
H24B H 0.125151 0.916748 0.262193 0.075 Uiso 0.144(3) 1 calc R U P F -14
H24C H 0.167814 0.950774 0.184556 0.075 Uiso 0.144(3) 1 calc R U P F -14
C21F C -0.0423(5) 1.0329(6) 0.4169(10) 0.050 Uiso 0.0271(6) 1 d D U P F -14
H21A H -0.025090 1.065199 0.377028 0.060 Uiso 0.144(3) 1 calc R U P F -14
H21B H -0.067017 1.048906 0.474190 0.060 Uiso 0.144(3) 1 calc R U P F -14
C22F C -0.0784(8) 0.9982(10) 0.3404(12) 0.050 Uiso 0.0271(6) 1 d D U P F -14
H22C H -0.111965 0.982911 0.379331 0.060 Uiso 0.144(3) 1 calc R U P F -14
H22D H -0.055916 0.965563 0.312869 0.060 Uiso 0.144(3) 1 calc R U P F -14
C23F C -0.0985(12) 1.0351(13) 0.2453(13) 0.050 Uiso 0.0271(6) 1 d D U P F -14
H23C H -0.069299 1.035003 0.188735 0.075 Uiso 0.144(3) 1 calc R U P F -14
H23D H -0.104890 1.074286 0.270153 0.075 Uiso 0.144(3) 1 calc R U P F -14
H23E H -0.134189 1.019548 0.216376 0.075 Uiso 0.144(3) 1 calc R U P F -14
C21G C 0.0373(5) 1.0382(5) 0.5361(10) 0.050 Uiso 0.0271(6) 1 d D U P F -14
H21C H 0.068885 1.055225 0.493985 0.060 Uiso 0.144(3) 1 calc R U P F -14
H21D H 0.053751 1.016384 0.596947 0.060 Uiso 0.144(3) 1 calc R U P F -14
C22G C -0.0023(11) 1.0852(7) 0.5786(10) 0.050 Uiso 0.0271(6) 1 d D U P F -14
H22E H 0.016429 1.122758 0.570108 0.060 Uiso 0.144(3) 1 calc R U P F -14
H22F H -0.038022 1.085500 0.536028 0.060 Uiso 0.144(3) 1 calc R U P F -14
C23G C -0.0161(10) 1.0752(10) 0.6967(10) 0.050 Uiso 0.0271(6) 1 d D U P F -14
H23F H -0.007411 1.035117 0.715905 0.060 Uiso 0.144(3) 1 calc R U P F -14
H23G H -0.057331 1.081725 0.709057 0.060 Uiso 0.144(3) 1 calc R U P F -14
C24G C 0.0186(13) 1.1153(11) 0.7682(13) 0.050 Uiso 0.0271(6) 1 d D U P F -14
H24D H 0.028120 1.149900 0.727584 0.075 Uiso 0.144(3) 1 calc R U P F -14
H24E H 0.053804 1.096175 0.790796 0.075 Uiso 0.144(3) 1 calc R U P F -14
H24F H -0.003867 1.125552 0.831983 0.075 Uiso 0.144(3) 1 calc R U P F -14
C21H C -0.0229(6) 0.9568(5) 0.5425(11) 0.050 Uiso 0.0271(6) 1 d D U P F -14
H21F H -0.054174 0.935458 0.507305 0.060 Uiso 0.144(3) 1 calc R U P F -14
H21G H -0.038184 0.976104 0.607437 0.060 Uiso 0.144(3) 1 calc R U P F -14
C22H C 0.0260(8) 0.9163(6) 0.5735(12) 0.050 Uiso 0.0271(6) 1 d D U P F -14
H22G H 0.043694 0.900510 0.507349 0.060 Uiso 0.144(3) 1 calc R U P F -14
H22H H 0.055642 0.937610 0.613682 0.060 Uiso 0.144(3) 1 calc R U P F -14
C23H C 0.0035(15) 0.8678(6) 0.6430(12) 0.050 Uiso 0.0271(6) 1 d D U P F -14
H23H H 0.032873 0.837574 0.648835 0.060 Uiso 0.144(3) 1 calc R U P F -14
H23I H -0.030760 0.851037 0.608780 0.060 Uiso 0.144(3) 1 calc R U P F -14
C24H C -0.0117(16) 0.8896(16) 0.7557(11) 0.050 Uiso 0.0271(6) 1 d D U P F -14
H24G H -0.029277 0.927453 0.749808 0.075 Uiso 0.144(3) 1 calc R U P F -14
H24H H 0.023044 0.892289 0.799456 0.075 Uiso 0.144(3) 1 calc R U P F -14
H24I H -0.038532 0.863204 0.789908 0.075 Uiso 0.144(3) 1 calc R U P F -14
N23 N 0.0005(5) 0.9998(5) 0.4840(8) 0.050 Uiso 0.0532(6) 1 d D U P G -15
C21I C 0.0552(4) 1.0110(7) 0.4359(9) 0.050 Uiso 0.0532(6) 1 d D U P G -15
H21H H 0.060252 1.052900 0.432988 0.060 Uiso 0.283(3) 1 calc R U P G -15
H21I H 0.084788 0.995920 0.485321 0.060 Uiso 0.283(3) 1 calc R U P G -15
C22I C 0.0670(6) 0.9889(9) 0.3303(10) 0.050 Uiso 0.0532(6) 1 d D U P G -15
H22I H 0.070364 1.021702 0.280244 0.060 Uiso 0.283(3) 1 calc R U P G -15
H22J H 0.033501 0.966333 0.306917 0.060 Uiso 0.283(3) 1 calc R U P G -15
C23I C 0.1198(7) 0.9519(9) 0.3164(12) 0.050 Uiso 0.0532(6) 1 d D U P G -15
H23J H 0.112632 0.913257 0.345707 0.060 Uiso 0.283(3) 1 calc R U P G -15
H23K H 0.152342 0.968816 0.356118 0.060 Uiso 0.283(3) 1 calc R U P G -15
C24I C 0.1337(10) 0.9482(15) 0.1964(12) 0.050 Uiso 0.0532(6) 1 d D U P G -15
H24J H 0.099664 0.936305 0.156535 0.075 Uiso 0.283(3) 1 calc R U P G -15
H24K H 0.164308 0.920314 0.185130 0.075 Uiso 0.283(3) 1 calc R U P G -15
H24L H 0.146229 0.985706 0.170466 0.075 Uiso 0.283(3) 1 calc R U P G -15
C21J C -0.0464(5) 0.9886(7) 0.4174(10) 0.050 Uiso 0.0532(6) 1 d D U P G -15
H21J H -0.062798 0.951596 0.414274 0.060 Uiso 0.283(3) 1 calc R U P G -15
C22J C -0.0701(5) 1.0366(8) 0.3511(12) 0.050 Uiso 0.0532(6) 1 d D U P G -15
H22K H -0.047208 1.041259 0.284461 0.060 Uiso 0.283(3) 1 calc R U P G -15
H22L H -0.068252 1.072642 0.392474 0.060 Uiso 0.283(3) 1 calc R U P G -15
C23J C -0.1331(6) 1.0228(15) 0.3214(12) 0.050 Uiso 0.0532(6) 1 d D U P G -15
H23L H -0.143669 0.984838 0.350214 0.060 Uiso 0.283(3) 1 calc R U P G -15
H23M H -0.158751 1.051579 0.354130 0.060 Uiso 0.283(3) 1 calc R U P G -15
C24J C -0.1398(10) 1.023(2) 0.2008(11) 0.050 Uiso 0.0532(6) 1 d D U P G -15
H24M H -0.116308 0.993008 0.169196 0.075 Uiso 0.283(3) 1 calc R U P G -15
H24N H -0.127651 1.060325 0.172373 0.075 Uiso 0.283(3) 1 calc R U P G -15
H24O H -0.179965 1.016745 0.182230 0.075 Uiso 0.283(3) 1 calc R U P G -15
C21K C -0.0112(6) 1.0492(5) 0.5605(11) 0.050 Uiso 0.0532(6) 1 d D U P G -15
H21K H -0.033451 1.035722 0.623407 0.060 Uiso 0.283(3) 1 calc R U P G -15
H21L H -0.033545 1.079100 0.523116 0.060 Uiso 0.283(3) 1 calc R U P G -15
C22K C 0.0459(7) 1.0736(7) 0.5980(16) 0.050 Uiso 0.0532(6) 1 d D U P G -15
H22M H 0.069531 1.083596 0.534553 0.060 Uiso 0.283(3) 1 calc R U P G -15
H22N H 0.066697 1.044554 0.640704 0.060 Uiso 0.283(3) 1 calc R U P G -15
C23K C 0.0358(13) 1.1270(7) 0.6673(17) 0.050 Uiso 0.0532(6) 1 d D U P G -15
H23N H 0.018608 1.156982 0.622873 0.075 Uiso 0.283(3) 1 calc R U P G -15
H23O H 0.072362 1.140511 0.696177 0.075 Uiso 0.283(3) 1 calc R U P G -15
H23P H 0.010159 1.117572 0.727126 0.075 Uiso 0.283(3) 1 calc R U P G -15
C21L C 0.0089(6) 0.9495(5) 0.5615(10) 0.050 Uiso 0.0532(6) 1 d D U P G -15
H21M H 0.015653 0.914414 0.518958 0.060 Uiso 0.283(3) 1 calc R U P G -15
H21N H 0.043288 0.956576 0.605980 0.060 Uiso 0.283(3) 1 calc R U P G -15
C22L C -0.0404(8) 0.9403(6) 0.6336(11) 0.050 Uiso 0.0532(6) 1 d D U P G -15
H22O H -0.075188 0.953791 0.596027 0.060 Uiso 0.283(3) 1 calc R U P G -15
H22P H -0.035343 0.964398 0.698470 0.060 Uiso 0.283(3) 1 calc R U P G -15
C23L C -0.0506(12) 0.8795(6) 0.6702(12) 0.050 Uiso 0.0532(6) 1 d D U P G -15
H23Q H -0.020614 0.854350 0.640153 0.060 Uiso 0.283(3) 1 calc R U P G -15
H23R H -0.087994 0.866099 0.643069 0.060 Uiso 0.283(3) 1 calc R U P G -15
C24L C -0.050(2) 0.8762(11) 0.7934(11) 0.050 Uiso 0.0532(6) 1 d D U P G -15
H24P H -0.011643 0.864498 0.817682 0.075 Uiso 0.283(3) 1 calc R U P G -15
H24Q H -0.077976 0.848281 0.817898 0.075 Uiso 0.283(3) 1 calc R U P G -15
H24R H -0.058830 0.913758 0.823644 0.075 Uiso 0.283(3) 1 calc R U P G -15
C31 C -0.0368(6) 0.9563(6) 0.9328(11) 0.050 Uiso 0.227(4) 1 d . U P H 10
H31 H -0.051315 0.975863 0.994043 0.060 Uiso 0.302(5) 1 calc R U P H 10
C32 C -0.0172(6) 0.9297(6) 0.8497(11) 0.050 Uiso 0.227(4) 1 d . U P H 10
H32 H 0.023377 0.928886 0.850092 0.060 Uiso 0.302(5) 1 calc R U P H 10
C33 C -0.0463(5) 0.8926(5) 0.7294(10) 0.050 Uiso 0.227(4) 1 d . U P H 10
H33 H -0.083328 0.889714 0.698844 0.060 Uiso 0.302(5) 1 calc R U P H 10
C34 C -0.0142(6) 0.8794(6) 0.7122(10) 0.050 Uiso 0.227(4) 1 d . U P H 10
H34 H 0.022046 0.864429 0.692827 0.060 Uiso 0.302(5) 1 calc R U P H 10
N32 N -0.0027(5) 1.0066(5) 0.9951(8) 0.050 Uiso 0.0000(7) 1 d D U P I -18
C31E C -0.0411(6) 0.9786(5) 0.9180(10) 0.050 Uiso 0.0000(7) 1 d D U P I -18
H31A H -0.054719 1.006726 0.864189 0.060 Uiso 0.000(4) 1 calc R U P I -18
H31B H -0.074727 0.963072 0.956497 0.060 Uiso 0.000(4) 1 calc R U P I -18
C32E C -0.0091(9) 0.9304(6) 0.8612(12) 0.050 Uiso 0.0000(7) 1 d D U P I -18
H32A H 0.006675 0.903663 0.915451 0.060 Uiso 0.000(4) 1 calc R U P I -18
H32B H 0.023022 0.946268 0.818955 0.060 Uiso 0.000(4) 1 calc R U P I -18
C33E C -0.0500(9) 0.8985(8) 0.7861(13) 0.050 Uiso 0.0000(7) 1 d D U P I -18
H33A H -0.073246 0.871189 0.828350 0.060 Uiso 0.000(4) 1 calc R U P I -18
H33B H -0.076145 0.925946 0.750872 0.060 Uiso 0.000(4) 1 calc R U P I -18
C34E C -0.0158(15) 0.8663(10) 0.7003(14) 0.050 Uiso 0.0000(7) 1 d D U P I -18
H34A H -0.012731 0.889899 0.635184 0.075 Uiso 0.000(4) 1 calc R U P I -18
H34B H -0.035276 0.830518 0.682608 0.075 Uiso 0.000(4) 1 calc R U P I -18
H34C H 0.022440 0.858007 0.728011 0.075 Uiso 0.000(4) 1 calc R U P I -18
C31F C 0.0392(6) 1.0412(6) 0.9353(10) 0.050 Uiso 0.0000(7) 1 d D U P I -18
H31C H 0.069740 1.016412 0.906221 0.060 Uiso 0.000(4) 1 calc R U P I -18
H31D H 0.056825 1.069639 0.984051 0.060 Uiso 0.000(4) 1 calc R U P I -18
C32F C 0.0083(10) 1.0715(8) 0.8428(13) 0.050 Uiso 0.0000(7) 1 d D U P I -18
H32C H -0.007890 1.042935 0.792530 0.060 Uiso 0.000(4) 1 calc R U P I -18
H32D H -0.023507 1.094709 0.871886 0.060 Uiso 0.000(4) 1 calc R U P I -18
C33F C 0.0502(12) 1.1100(9) 0.7825(17) 0.050 Uiso 0.0000(7) 1 d D U P I -18
H33C H 0.045387 1.149527 0.806691 0.075 Uiso 0.000(4) 1 calc R U P I -18
H33D H 0.042873 1.107651 0.704788 0.075 Uiso 0.000(4) 1 calc R U P I -18
H33E H 0.089364 1.097516 0.797421 0.075 Uiso 0.000(4) 1 calc R U P I -18
C31G C 0.0274(6) 0.9634(5) 1.0588(10) 0.050 Uiso 0.0000(7) 1 d D U P I -18
H31E H 0.051678 0.939838 1.010973 0.060 Uiso 0.000(4) 1 calc R U P I -18
H31F H -0.000607 0.937921 1.094488 0.060 Uiso 0.000(4) 1 calc R U P I -18
C32G C 0.0643(7) 0.9929(9) 1.1439(11) 0.050 Uiso 0.0000(7) 1 d D U P I -18
H32E H 0.039580 1.012621 1.196894 0.060 Uiso 0.000(4) 1 calc R U P I -18
H32F H 0.088970 1.021734 1.108940 0.060 Uiso 0.000(4) 1 calc R U P I -18
C33G C 0.1012(8) 0.9485(9) 1.2016(13) 0.050 Uiso 0.0000(7) 1 d D U P I -18
H33F H 0.076771 0.917489 1.230060 0.060 Uiso 0.000(4) 1 calc R U P I -18
H33G H 0.128704 0.931619 1.150079 0.060 Uiso 0.000(4) 1 calc R U P I -18
C34G C 0.1335(10) 0.9769(17) 1.2945(14) 0.050 Uiso 0.0000(7) 1 d D U P I -18
H34D H 0.149627 0.947535 1.341696 0.075 Uiso 0.000(4) 1 calc R U P I -18
H34E H 0.107128 1.000901 1.336026 0.075 Uiso 0.000(4) 1 calc R U P I -18
H34F H 0.164279 1.000625 1.265343 0.075 Uiso 0.000(4) 1 calc R U P I -18
C31H C -0.0357(6) 1.0439(6) 1.0665(9) 0.050 Uiso 0.0000(7) 1 d D U P I -18
H31G H -0.062979 1.066732 1.023399 0.060 Uiso 0.000(4) 1 calc R U P I -18
H31H H -0.009699 1.070584 1.104325 0.060 Uiso 0.000(4) 1 calc R U P I -18
C32H C -0.0681(7) 1.0079(9) 1.1490(11) 0.050 Uiso 0.0000(7) 1 d D U P I -18
H32G H -0.040712 0.987649 1.196200 0.060 Uiso 0.000(4) 1 calc R U P I -18
H32H H -0.091650 0.979099 1.111225 0.060 Uiso 0.000(4) 1 calc R U P I -18
C33H C -0.1064(8) 1.0467(10) 1.2171(13) 0.050 Uiso 0.0000(7) 1 d D U P I -18
H33H H -0.082876 1.075911 1.254033 0.060 Uiso 0.000(4) 1 calc R U P I -18
H33I H -0.134094 1.066636 1.169969 0.060 Uiso 0.000(4) 1 calc R U P I -18
C34H C -0.1383(10) 1.0110(14) 1.3008(15) 0.050 Uiso 0.0000(7) 1 d D U P I -18
H34G H -0.112004 0.999812 1.358544 0.075 Uiso 0.000(4) 1 calc R U P I -18
H34H H -0.153777 0.976697 1.266203 0.075 Uiso 0.000(4) 1 calc R U P I -18
H34I H -0.169653 1.033476 1.331368 0.075 Uiso 0.000(4) 1 calc R U P I -18
N33 N 0.0013(5) 0.9998(5) 0.9964(8) 0.050 Uiso 0.0186(6) 1 d D U P J -19
C31I C -0.0374(6) 0.9642(5) 0.9332(10) 0.050 Uiso 0.0186(6) 1 d D U P J -19
H31I H -0.064632 0.988744 0.893574 0.060 Uiso 0.099(3) 1 calc R U P J -19
H31J H -0.059539 0.939214 0.982193 0.060 Uiso 0.099(3) 1 calc R U P J -19
C32I C -0.0043(9) 0.9274(6) 0.8530(11) 0.050 Uiso 0.0186(6) 1 d D U P J -19
H32I H 0.023660 0.903400 0.891901 0.060 Uiso 0.099(3) 1 calc R U P J -19
H32J H 0.016772 0.952157 0.801902 0.060 Uiso 0.099(3) 1 calc R U P J -19
C33I C -0.0465(9) 0.8894(8) 0.7909(13) 0.050 Uiso 0.0186(6) 1 d D U P J -19
H33J H -0.063544 0.861115 0.840566 0.060 Uiso 0.099(3) 1 calc R U P J -19
H33K H -0.077618 0.913148 0.760840 0.060 Uiso 0.099(3) 1 calc R U P J -19
C34I C -0.0156(15) 0.8587(10) 0.6995(14) 0.050 Uiso 0.0186(6) 1 d D U P J -19
H34J H 0.003004 0.886772 0.652640 0.075 Uiso 0.099(3) 1 calc R U P J -19
H34K H -0.043113 0.836473 0.657403 0.075 Uiso 0.099(3) 1 calc R U P J -19
H34L H 0.013305 0.833017 0.729869 0.075 Uiso 0.099(3) 1 calc R U P J -19
C31J C 0.0390(6) 1.0323(5) 0.9253(10) 0.050 Uiso 0.0186(6) 1 d D U P J -19
H31K H 0.060726 1.005758 0.878802 0.060 Uiso 0.099(3) 1 calc R U P J -19
H31L H 0.066618 1.054228 0.969341 0.060 Uiso 0.099(3) 1 calc R U P J -19
C32J C 0.0047(9) 1.0733(6) 0.8549(11) 0.050 Uiso 0.0186(6) 1 d D U P J -19
H32K H -0.021476 1.096100 0.900368 0.060 Uiso 0.099(3) 1 calc R U P J -19
H32L H -0.018431 1.051482 0.802293 0.060 Uiso 0.099(3) 1 calc R U P J -19
C33J C 0.0461(10) 1.1131(7) 0.7948(13) 0.050 Uiso 0.0186(6) 1 d D U P J -19
H33L H 0.059550 1.143435 0.844127 0.060 Uiso 0.099(3) 1 calc R U P J -19
H33M H 0.079722 1.091100 0.769970 0.060 Uiso 0.099(3) 1 calc R U P J -19
C34J C 0.0161(16) 1.1398(10) 0.6980(13) 0.050 Uiso 0.0186(6) 1 d D U P J -19
H34M H 0.044074 1.159954 0.653271 0.075 Uiso 0.099(3) 1 calc R U P J -19
H34N H -0.012871 1.166873 0.723334 0.075 Uiso 0.099(3) 1 calc R U P J -19
H34O H -0.002299 1.109838 0.655187 0.075 Uiso 0.099(3) 1 calc R U P J -19
C31K C 0.0363(5) 0.9631(6) 1.0671(10) 0.050 Uiso 0.0186(6) 1 d D U P J -19
H31M H 0.061240 0.938430 1.022418 0.060 Uiso 0.099(3) 1 calc R U P J -19
H31N H 0.011207 0.938118 1.110690 0.060 Uiso 0.099(3) 1 calc R U P J -19
C32K C 0.0728(7) 0.9997(9) 1.1414(14) 0.050 Uiso 0.0186(6) 1 d D U P J -19
H32M H 0.047832 1.022189 1.189924 0.060 Uiso 0.099(3) 1 calc R U P J -19
H32N H 0.095749 1.026702 1.097953 0.060 Uiso 0.099(3) 1 calc R U P J -19
C33K C 0.1125(8) 0.9618(13) 1.2088(17) 0.050 Uiso 0.0186(6) 1 d D U P J -19
H33N H 0.149050 0.957469 1.171312 0.075 Uiso 0.099(3) 1 calc R U P J -19
H33O H 0.094898 0.924268 1.218722 0.075 Uiso 0.099(3) 1 calc R U P J -19
H33P H 0.118892 0.979574 1.279379 0.075 Uiso 0.099(3) 1 calc R U P J -19
C31L C -0.0320(5) 1.0391(6) 1.0643(10) 0.050 Uiso 0.0186(6) 1 d D U P J -19
H31O H -0.055156 1.064486 1.017907 0.060 Uiso 0.099(3) 1 calc R U P J -19
H31P H -0.005739 1.063113 1.107334 0.060 Uiso 0.099(3) 1 calc R U P J -19
C32L C -0.0711(6) 1.0056(9) 1.1398(11) 0.050 Uiso 0.0186(6) 1 d D U P J -19
H32O H -0.047965 0.981689 1.189093 0.060 Uiso 0.099(3) 1 calc R U P J -19
H32P H -0.096161 0.980069 1.097182 0.060 Uiso 0.099(3) 1 calc R U P J -19
C33L C -0.1076(8) 1.0475(10) 1.2056(13) 0.050 Uiso 0.0186(6) 1 d D U P J -19
H33Q H -0.083270 1.078730 1.233273 0.060 Uiso 0.099(3) 1 calc R U P J -19
H33R H -0.137329 1.064383 1.158727 0.060 Uiso 0.099(3) 1 calc R U P J -19
C34L C -0.1357(10) 1.0164(15) 1.2999(13) 0.050 Uiso 0.0186(6) 1 d D U P J -19
H34P H -0.162727 0.988074 1.272122 0.075 Uiso 0.099(3) 1 calc R U P J -19
H34Q H -0.156097 1.044033 1.345070 0.075 Uiso 0.099(3) 1 calc R U P J -19
H34R H -0.106382 0.997232 1.342998 0.075 Uiso 0.099(3) 1 calc R U P J -19
ON3 O 0.000000 1.000000 1.000000 0.0350(10) Uiso 0.696(9) 4 d S . . K 13

loop_
_atom_site_aniso_label
_atom_site_aniso_U_11
_atom_site_aniso_U_22
_atom_site_aniso_U_33
_atom_site_aniso_U_23
_atom_site_aniso_U_13
_atom_site_aniso_U_12
Cl01 0.0255(5) 0.0253(5) 0.0321(5) 0.0033(9) 0.0039(9) 0.0023(4)
O1 0.0519(11) 0.0507(11) 0.0324(9) 0.0003(18) 0.0009(18) -0.0105(10)
O0R 0.0413(8) 0.0308(7) 0.0525(9) 0.0023(7) -0.0015(7) -0.0006(7)
O02 0.0280(9) 0.0280(9) 0.0496(18) 0.000 0.000 0.000
O04 0.0342(6) 0.0282(5) 0.0342(6) 0.0040(10) 0.0010(11) 0.0013(5)
O7 0.0348(8) 0.0225(7) 0.0765(12) -0.0035(8) -0.0047(8) -0.0005(6)
O07 0.0429(8) 0.0280(7) 0.0367(8) 0.0005(6) -0.0005(7) -0.0037(7)
O08 0.0328(5) 0.0313(5) 0.0339(6) -0.0052(10) 0.0009(10) -0.0024(5)
O09 0.0347(8) 0.0419(8) 0.0308(7) 0.0052(7) -0.0044(6) 0.0002(7)
O0A 0.0326(7) 0.0272(7) 0.0358(7) 0.0002(6) 0.0027(6) 0.0016(6)
O0B 0.0287(7) 0.0315(7) 0.0459(8) 0.0006(7) 0.0056(7) 0.0015(6)
O0D 0.0368(8) 0.0369(8) 0.0403(8) 0.0041(7) -0.0017(7) -0.0013(7)
O0E 0.0317(5) 0.0302(5) 0.0347(6) -0.0005(10) -0.0002(11) 0.0007(5)
O0F 0.0351(8) 0.0374(8) 0.0262(7) -0.0003(6) 0.0041(6) 0.0007(7)
O0G 0.0322(7) 0.0315(7) 0.0379(8) 0.0041(6) -0.0015(6) -0.0022(6)
O0H 0.0363(8) 0.0350(8) 0.0360(8) -0.0043(6) 0.0048(7) 0.0031(7)
O0I 0.0364(6) 0.0315(5) 0.0342(6) -0.0046(11) 0.0039(11) 0.0016(5)
O0J 0.0415(8) 0.0362(8) 0.0410(8) -0.0044(7) 0.0006(7) 0.0026(7)
O0K 0.0332(6) 0.0331(6) 0.0393(6) 0.0038(11) -0.0024(11) 0.0021(5)
O0L 0.0323(8) 0.0406(9) 0.0536(10) 0.0050(8) 0.0041(7) -0.0020(7)
O0M 0.0355(8) 0.0331(7) 0.0395(8) 0.0017(7) -0.0027(7) -0.0020(7)
O0N 0.0430(9) 0.0334(8) 0.0403(8) 0.0041(7) 0.0030(7) -0.0015(7)
O0O 0.0406(8) 0.0327(8) 0.0407(8) -0.0005(7) 0.0011(7) -0.0049(7)
O0P 0.0297(7) 0.0415(9) 0.0555(10) -0.0008(8) -0.0027(7) 0.0010(7)
O0S 0.0340(8) 0.0391(8) 0.0414(8) -0.0075(7) -0.0014(7) -0.0020(7)
O0T 0.0319(7) 0.0331(7) 0.0393(8) 0.0006(7) 0.0007(6) 0.0055(6)
O0U 0.0399(8) 0.0322(7) 0.0441(8) 0.0055(7) -0.0061(7) -0.0015(7)
O0W 0.0442(9) 0.0389(8) 0.0430(9) -0.0013(7) -0.0028(7) 0.0048(7)
O0Y 0.0455(7) 0.0448(7) 0.0466(7) 0.0073(12) 0.0082(13) -0.0046(6)
O0Z 0.0309(9) 0.0309(9) 0.0303(14) 0.000 0.000 0.000
O4 0.0489(10) 0.0429(9) 0.0414(9) -0.0032(7) 0.0042(8) -0.0067(8)
O14 0.0590(11) 0.0388(8) 0.0347(8) 0.0009(7) 0.0060(8) 0.0058(8)
O17 0.0626(12) 0.0317(9) 0.0812(14) 0.0008(9) 0.0028(11) -0.0009(9)
N1 0.0366(8) 0.0297(7) 0.0334(7) 0.0034(13) 0.0012(12) 0.0108(6)
C1A 0.0367(12) 0.0346(12) 0.0371(11) -0.0029(18) 0.0002(17) 0.0114(10)
C2A 0.0331(11) 0.0345(11) 0.0378(16) 0.0031(19) -0.001(2) 0.0078(10)
C3A 0.0358(11) 0.0324(11) 0.0459(19) -0.005(2) 0.004(2) 0.0086(9)
C1B 0.0371(15) 0.0289(14) 0.0296(13) -0.0019(12) -0.0046(12) 0.0112(12)
C2B 0.0374(15) 0.035(2) 0.0301(13) -0.0013(16) -0.0051(12) 0.0112(16)
C3B 0.0398(15) 0.0411(18) 0.0330(15) 0.0020(16) -0.0059(13) 0.0059(16)
C4B 0.0347(18) 0.0438(17) 0.0326(15) 0.0021(17) 0.0091(14) 0.0027(17)
C1C 0.0420(16) 0.0363(14) 0.0330(14) 0.0039(13) 0.0016(13) 0.0112(12)
C2C 0.0400(16) 0.0374(18) 0.0368(14) 0.0010(16) 0.0018(13) 0.0050(16)
C3C 0.0537(19) 0.049(2) 0.0349(15) -0.0024(18) 0.0026(15) 0.0027(19)
C4C 0.055(3) 0.083(4) 0.048(3) 0.006(3) -0.003(2) -0.019(3)
C1D 0.0401(14) 0.0318(12) 0.0391(11) 0.0009(16) -0.0005(17) 0.0091(11)
C2D 0.0389(14) 0.0430(13) 0.046(2) 0.0022(19) 0.0013(19) 0.0072(11)
C3D 0.0515(18) 0.0385(13) 0.049(2) -0.0086(19) -0.0010(19) 0.0020(13)
C4D 0.041(3) 0.032(2) 0.065(4) 0.005(2) 0.003(2) -0.014(2)
N13 0.0366(8) 0.0297(7) 0.0334(7) 0.0034(13) 0.0012(12) 0.0108(6)
C1A3 0.0367(12) 0.0346(12) 0.0371(11) -0.0029(18) 0.0002(17) 0.0114(10)
C2A3 0.0331(11) 0.0345(11) 0.0378(16) 0.0031(19) -0.001(2) 0.0078(10)
C3A3 0.0358(11) 0.0324(11) 0.0459(19) -0.005(2) 0.004(2) 0.0086(9)
C4A3 0.0282(13) 0.0388(15) 0.066(2) -0.003(3) -0.007(2) 0.0099(12)
C1B3 0.0371(15) 0.0289(14) 0.0296(13) -0.0019(12) -0.0046(12) 0.0112(12)
C2B3 0.0374(15) 0.035(2) 0.0301(13) -0.0013(16) -0.0051(12) 0.0112(16)
C3B3 0.0398(15) 0.0411(18) 0.0330(15) 0.0020(16) -0.0059(13) 0.0059(16)
C4B3 0.0347(18) 0.0438(17) 0.0326(15) 0.0021(17) 0.0091(14) 0.0027(17)
C1C3 0.0420(16) 0.0363(14) 0.0330(14) 0.0039(13) 0.0016(13) 0.0112(12)
C2C3 0.0400(16) 0.0374(18) 0.0368(14) 0.0010(16) 0.0018(13) 0.0050(16)
C3C3 0.0537(19) 0.049(2) 0.0349(15) -0.0024(18) 0.0026(15) 0.0027(19)
C1D3 0.0401(14) 0.0318(12) 0.0391(11) 0.0009(16) -0.0005(17) 0.0091(11)
C2D3 0.0389(14) 0.0430(13) 0.046(2) 0.0022(19) 0.0013(19) 0.0072(11)
C3D3 0.0515(18) 0.0385(13) 0.049(2) -0.0086(19) -0.0010(19) 0.0020(13)
C4D3 0.041(3) 0.032(2) 0.065(4) 0.005(2) 0.003(2) -0.014(2)
N14 0.0366(8) 0.0297(7) 0.0334(7) 0.0034(13) 0.0012(12) 0.0108(6)
C1A4 0.0367(12) 0.0346(12) 0.0371(11) -0.0029(18) 0.0002(17) 0.0114(10)
C2A4 0.0331(11) 0.0345(11) 0.0378(16) 0.0031(19) -0.001(2) 0.0078(10)
C3A4 0.0358(11) 0.0324(11) 0.0459(19) -0.005(2) 0.004(2) 0.0086(9)
C4A4 0.0282(13) 0.0388(15) 0.066(2) -0.003(3) -0.007(2) 0.0099(12)
C1B4 0.0371(15) 0.0289(14) 0.0296(13) -0.0019(12) -0.0046(12) 0.0112(12)
C2B4 0.0374(15) 0.035(2) 0.0301(13) -0.0013(16) -0.0051(12) 0.0112(16)
C3B4 0.0398(15) 0.0411(18) 0.0330(15) 0.0020(16) -0.0059(13) 0.0059(16)
C4B4 0.0347(18) 0.0438(17) 0.0326(15) 0.0021(17) 0.0091(14) 0.0027(17)
C1C4 0.0420(16) 0.0363(14) 0.0330(14) 0.0039(13) 0.0016(13) 0.0112(12)
C2C4 0.0400(16) 0.0374(18) 0.0368(14) 0.0010(16) 0.0018(13) 0.0050(16)
C3C4 0.0537(19) 0.049(2) 0.0349(15) -0.0024(18) 0.0026(15) 0.0027(19)
C4C4 0.055(3) 0.083(4) 0.048(3) 0.006(3) -0.003(2) -0.019(3)
C1D4 0.0401(14) 0.0318(12) 0.0391(11) 0.0009(16) -0.0005(17) 0.0091(11)
C2D4 0.0389(14) 0.0430(13) 0.046(2) 0.0022(19) 0.0013(19) 0.0072(11)
C3D4 0.0515(18) 0.0385(13) 0.049(2) -0.0086(19) -0.0010(19) 0.0020(13)

loop_
_atom_type_symbol
_atom_type_description
_atom_type_scat_dispersion_real
_atom_type_scat_dispersion_imag
_atom_type_scat_source
C C 0.0181 0.0091 'International Tables Vol C Tables 4.2.6.8 and 6.1.1.4'
H H 0.0000 0.0000 'International Tables Vol C Tables 4.2.6.8 and 6.1.1.4'
Cl Cl 0.3639 0.7018 'International Tables Vol C Tables 4.2.6.8 and 6.1.1.4'
N N 0.0311 0.0180 'International Tables Vol C Tables 4.2.6.8 and 6.1.1.4'
O O 0.0492 0.0322 'International Tables Vol C Tables 4.2.6.8 and 6.1.1.4'

loop_
_geom_angle_atom_site_label_1
_geom_angle_atom_site_label_2
_geom_angle_atom_site_label_3
_geom_angle
_geom_angle_site_symmetry_1
_geom_angle_site_symmetry_3
_geom_angle_publ_flag
O7 Cl4 O0H 129.5(3) 3_567 . ?
O7 Cl4 O0Y 98.7(2) 3_567 . ?
O0H Cl4 O0Y 94.4(2) . . ?
O7 Cl4 O0O 106.5(2) 3_567 . ?
O0H Cl4 O0O 107.7(2) . . ?
O0Y Cl4 O0O 120.9(3) . . ?
O7 Cl4 H4A 97(3) 3_567 . ?
O0H Cl4 H4A 96(3) . . ?
O0Y Cl4 H4A 2(3) . . ?
O0O Cl4 H4A 121(3) . . ?
O7 Cl4 H4B 117(3) 3_567 . ?
O0H Cl4 H4B 101(3) . . ?
O0Y Cl4 H4B 114(3) . . ?
O0O Cl4 H4B 11(3) . . ?
H4A Cl4 H4B 115(4) . . ?
O0O O6 O0Y 134.18(9) . . ?
O0O O6 O0H 112.05(8) . . ?
O0Y O6 O0H 97.39(8) . . ?
O0O O6 O7 102.29(8) . 3_567 ?
O0Y O6 O7 94.65(8) . 3_567 ?
O0H O6 O7 116.02(8) . 3_567 ?
O0O O6 H4A 140(3) . . ?
O0Y O6 H4A 9(3) . . ?
O0H O6 H4A 98(3) . . ?
O7 O6 H4A 86(3) 3_567 . ?
O0O O6 H4B 6(4) . . ?
O0Y O6 H4B 138(4) . . ?
O0H O6 H4B 106(4) . . ?
O7 O6 H4B 105(4) 3_567 . ?
H4A O6 H4B 145(5) . . ?
O10 Cl5 O0N 123.6(2) 4_656 . ?
O10 Cl5 O0C 4.02(12) 4_656 4_656 ?
O0N Cl5 O0C 119.6(2) . 4_656 ?
O10 Cl5 O11 94.7(3) 4_656 1_556 ?
O0N Cl5 O11 99.2(2) . 1_556 ?
O0C Cl5 O11 95.2(3) 4_656 1_556 ?
O10 Cl5 O0V 91.40(17) 4_656 1_556 ?
O0N Cl5 O0V 94.37(16) . 1_556 ?
O0C Cl5 O0V 91.34(17) 4_656 1_556 ?
O11 Cl5 O0V 8.74(19) 1_556 1_556 ?
Cl03 O06 O11 139.9(2) . 1_556 ?
Cl03 O06 O10 113.84(11) . 4_656 ?
O11 O06 O10 89.8(2) 1_556 4_656 ?
Cl03 O06 O0N 107.06(9) . . ?
O11 O06 O0N 94.4(2) 1_556 . ?
O10 O06 O0N 108.18(11) 4_656 . ?
Cl03 O06 O0V 148.06(11) . 1_556 ?
O11 O06 O0V 8.30(19) 1_556 1_556 ?
O10 O06 O0V 85.68(10) 4_656 1_556 ?
O0N O06 O0V 88.86(9) . 1_556 ?
Cl03 O06 O0C 115.56(11) . 4_656 ?
O11 O06 O0C 89.8(2) 1_556 4_656 ?
O10 O06 O0C 3.16(11) 4_656 4_656 ?
O0N O06 O0C 105.04(11) . 4_656 ?
O0V O06 O0C 85.28(11) 1_556 4_656 ?
Cl03 O06 O3 5.30(9) . . ?
O11 O06 O3 145.1(2) 1_556 . ?
O10 O06 O3 110.64(13) 4_656 . ?
O0N O06 O3 104.83(11) . . ?
O0V O06 O3 153.35(13) 1_556 . ?
O0C O06 O3 112.14(13) 4_656 . ?
O1 Cl9 O0Y 141.9(2) 2_674 . ?
O1 Cl9 O0S 115.4(4) 2_674 . ?
O0Y Cl9 O0S 87.7(2) . . ?
O1 Cl9 O0N 115.4(4) 2_674 3_566 ?
O0Y Cl9 O0N 87.1(2) . 3_566 ?
O0S Cl9 O0N 100.38(19) . 3_566 ?
O0Y O0X O0N 96.87(10) . 3_566 ?
O0Y O0X O0S 96.14(10) . . ?
O0N O0X O0S 112.48(7) 3_566 . ?
O0Y O0X Cl01 124.40(7) . 2_674 ?
O0N O0X Cl01 112.88(11) 3_566 2_674 ?
O0S O0X Cl01 112.39(11) . 2_674 ?
O0Y O0X O1 131.07(8) . 2_674 ?
O0N O0X O1 110.50(12) 3_566 2_674 ?
O0S O0X O1 108.71(12) . 2_674 ?
Cl01 O0X O1 6.73(5) 2_674 2_674 ?
O0K Cl14 O0L 137.4(7) 4_657 . ?
O0K Cl14 O0N 110.4(6) 4_657 . ?
O0L Cl14 O0N 104.1(5) . . ?
O0N O0Q O4 103.23(8) . . ?
O0N O0Q O0L 104.86(8) . . ?
O4 O0Q O0L 108.84(8) . . ?
O0N O0Q O0K 109.58(8) . 4_657 ?
O4 O0Q O0K 107.43(8) . 4_657 ?
O0L O0Q O0K 121.45(8) . 4_657 ?
O12 Cl05 O13 6.5(4) 2_676 2_676 ?
O12 Cl05 O1 142.4(4) 2_676 . ?
O13 Cl05 O1 135.97(10) 2_676 . ?
O12 Cl05 O0L 95.4(7) 2_676 . ?
O13 Cl05 O0L 98.50(14) 2_676 . ?
O1 Cl05 O0L 105.37(13) . . ?
O12 Cl05 O0R 95.5(7) 2_676 1_556 ?
O13 Cl05 O0R 99.56(14) 2_676 1_556 ?
O1 Cl05 O0R 105.24(13) . 1_556 ?
O0L Cl05 O0R 111.29(7) . 1_556 ?
O12 O2 O0R 102.3(8) 2_676 1_556 ?
O12 O2 O0L 101.2(8) 2_676 . ?
O0R O2 O0L 124.50(10) 1_556 . ?
O12 O2 O13 5.1(4) 2_676 2_676 ?
O0R O2 O13 104.89(16) 1_556 2_676 ?
O0L O2 O13 102.80(16) . 2_676 ?
O12 O2 Cl01 121.7(4) 2_676 . ?
O0R O2 Cl01 105.55(13) 1_556 . ?
O0L O2 Cl01 103.33(13) . . ?
O13 O2 Cl01 116.64(10) 2_676 . ?
O12 O2 O5 1.3(5) 2_676 2_676 ?
O0R O2 O5 102.08(16) 1_556 2_676 ?
O0L O2 O5 100.29(16) . 2_676 ?
O13 O2 O5 6.31(9) 2_676 2_676 ?
Cl01 O2 O5 122.95(11) . 2_676 ?
O12 O2 O1 127.2(4) 2_676 . ?
O0R O2 O1 102.54(13) 1_556 . ?
O0L O2 O1 101.80(13) . . ?
O13 O2 O1 122.14(11) 2_676 . ?
Cl01 O2 O1 5.53(5) . . ?
O5 O2 O1 128.45(11) 2_676 . ?
O2 Cl01 O0X 148.15(7) . 2_676 ?
O2 Cl01 H4 104(2) . 4_667 ?
O0X Cl01 H4 98(2) 2_676 4_667 ?
Cl9 O1 Cl05 127.87(17) 2_676 . ?
Cl9 O1 O0W 101.3(3) 2_676 1_556 ?
Cl05 O1 O0W 109.64(14) . 1_556 ?
Cl9 O1 O4 99.4(3) 2_676 4_667 ?
Cl05 O1 O4 109.14(14) . 4_667 ?
O0W O1 O4 107.91(9) 1_556 4_667 ?
Cl9 O1 O0X 2.99(16) 2_676 2_676 ?
Cl05 O1 O0X 130.75(10) . 2_676 ?
O0W O1 O0X 100.20(11) 1_556 2_676 ?
O4 O1 O0X 97.16(11) 4_667 2_676 ?
Cl9 O1 O2 133.09(17) 2_676 . ?
Cl05 O1 O2 5.23(6) . . ?
O0W O1 O2 106.51(13) 1_556 . ?
O4 O1 O2 106.78(13) 4_667 . ?
O0X O1 O2 135.98(10) 2_676 . ?
O0A O0R O2 105.33(9) . 1_554 ?
O0A O0R O0J 101.45(8) . . ?
O2 O0R O0J 111.84(9) 1_554 . ?
O0A O0R O0P 111.45(8) . 4_656 ?
O2 O0R O0P 116.07(10) 1_554 4_656 ?
O0J O0R O0P 109.66(8) . 4_656 ?
O0A O0R Cl05 103.24(8) . 1_554 ?
O2 O0R Cl05 7.14(8) 1_554 1_554 ?
O0J O0R Cl05 105.97(8) . 1_554 ?
O0P O0R Cl05 122.85(9) 4_656 1_554 ?
O01L Cl11 O17 97.2(14) . 3_566 ?
O01L Cl11 O0Y 83.0(9) . . ?
O17 Cl11 O0Y 114.5(5) 3_566 . ?
O01L Cl11 O0V 81.7(13) . 3_565 ?
O17 Cl11 O0V 137.4(4) 3_566 3_565 ?
O0Y Cl11 O0V 107.7(5) . 3_565 ?
Cl11 O01L O0V 83.5(13) . 3_565 ?
Cl11 O01L O0Y 82.3(9) . . ?
O0V O01L O0Y 107.9(2) 3_565 . ?
Cl11 O01L O17 68.2(13) . 3_566 ?
O0V O01L O17 129.22(16) 3_565 3_566 ?
O0Y O01L O17 108.8(2) . 3_566 ?
Cl11 O01L O11 84.9(13) . 3_565 ?
O0V O01L O11 2.96(17) 3_565 3_565 ?
O0Y O01L O11 105.6(3) . 3_565 ?
O17 O01L O11 132.2(2) 3_566 3_565 ?
O3 Cl03 O06 147.1(6) . . ?
O3 Cl03 O7 91.5(6) . . ?
O06 Cl03 O7 120.36(8) . . ?
O3 Cl03 O04 58.3(5) . 4_656 ?
O06 Cl03 O04 103.49(9) . 4_656 ?
O7 Cl03 O04 101.92(8) . 4_656 ?
O3 Cl03 O0K 61.2(5) . 4_657 ?
O06 Cl03 O0K 110.85(10) . 4_657 ?
O7 Cl03 O0K 107.85(9) . 4_657 ?
O04 Cl03 O0K 111.92(5) 4_656 4_657 ?
Cl03 O3 O04 112.1(5) . 4_656 ?
Cl03 O3 O0K 109.1(5) . 4_657 ?
O04 O3 O0K 127.82(17) 4_656 4_657 ?
Cl03 O3 O7 77.7(5) . . ?
O04 O3 O7 106.57(16) 4_656 . ?
O0K O3 O7 112.29(16) 4_657 . ?
Cl03 O3 O06 27.6(5) . . ?
O04 O3 O06 98.08(15) 4_656 . ?
O0K O3 O06 104.18(15) 4_657 . ?
O7 O3 O06 104.57(14) . . ?
O06 O11 Cl5 9.08(11) 1_554 1_554 ?
O06 O11 O0D 122.3(3) 1_554 . ?
Cl5 O11 O0D 119.5(3) 1_554 . ?
O06 O11 O0U 121.0(3) 1_554 . ?
Cl5 O11 O0U 119.7(3) 1_554 . ?
O0D O11 O0U 113.8(3) . . ?
O06 O11 O01L 87.1(3) 1_554 4_655 ?
Cl5 O11 O01L 78.2(3) 1_554 4_655 ?
O0D O11 O01L 87.0(3) . 4_655 ?
O0U O11 O01L 78.5(2) . 4_655 ?
O0U O0V O0D 120.38(10) . . ?
O0U O0V Cl5 120.54(14) . 1_554 ?
O0D O0V Cl5 119.08(13) . 1_554 ?
O0U O0V O01L 88.08(11) . 4_655 ?
O0D O0V O01L 97.40(12) . 4_655 ?
Cl5 O0V O01L 83.97(15) 1_554 4_655 ?
O0U O0V Cl11 97.1(2) . 4_655 ?
O0D O0V Cl11 82.8(2) . 4_655 ?
Cl5 O0V Cl11 89.5(3) 1_554 4_655 ?
O01L O0V Cl11 14.7(2) 4_655 4_655 ?
O0U O0V O06 119.48(10) . 1_554 ?
O0D O0V O06 119.51(10) . 1_554 ?
Cl5 O0V O06 8.63(11) 1_554 1_554 ?
O01L O0V O06 92.47(13) 4_655 1_554 ?
Cl11 O0V O06 98.1(2) 4_655 1_554 ?
Cl5 O10 O0D 110.17(16) 3_566 . ?
Cl5 O10 O0G 121.03(17) 3_566 3_565 ?
O0D O10 O0G 111.87(12) . 3_565 ?
Cl5 O10 O06 7.75(12) 3_566 3_566 ?
O0D O10 O06 104.96(12) . 3_566 ?
O0G O10 O06 119.96(13) 3_565 3_566 ?
Cl5 O10 O0Y 88.83(15) 3_566 . ?
O0D O10 O0Y 129.69(13) . . ?
O0G O10 O0Y 94.50(11) 3_565 . ?
O06 O10 O0Y 96.58(12) 3_566 . ?
Cl5 O10 H10 105(4) 3_566 . ?
O0D O10 H10 116(4) . . ?
O0G O10 H10 17(4) 3_565 . ?
O06 O10 H10 104(4) 3_566 . ?
O0Y O10 H10 102(4) . . ?
O0Y O0C O0G 100.24(14) . 3_565 ?
O0Y O0C Cl5 88.67(16) . 3_566 ?
O0G O0C Cl5 116.35(18) 3_565 3_566 ?
O0Y O0C O0D 135.43(16) . . ?
O0G O0C O0D 111.84(15) 3_565 . ?
Cl5 O0C O0D 102.95(17) 3_566 . ?
O0Y O0C O06 95.56(14) . 3_566 ?
O0G O0C O06 114.72(15) 3_565 3_566 ?
Cl5 O0C O06 6.89(11) 3_566 3_566 ?
O0D O0C O06 98.02(13) . 3_566 ?
O0Y O0C H10 112(4) . . ?
O0G O0C H10 26(4) 3_565 . ?
Cl5 O0C H10 93(4) 3_566 . ?
O0D O0C H10 110(4) . . ?
O06 O0C H10 90(4) 3_566 . ?
O12 O5 O0B 112(3) . . ?
O12 O5 O0F 107(3) . . ?
O0B O5 O0F 140.06(14) . . ?
O12 O5 O2 5(2) . 2_674 ?
O0B O5 O2 110.9(2) . 2_674 ?
O0F O5 O2 108.5(2) . 2_674 ?
O0B O13 Cl05 114.35(19) . 2_674 ?
O0B O13 O2 114.08(19) . 2_674 ?
Cl05 O13 O2 8.61(6) 2_674 2_674 ?
O0B O13 O0F 132.94(11) . . ?
Cl05 O13 O0F 112.43(18) 2_674 . ?
O2 O13 O0F 111.36(19) 2_674 . ?
O5 O12 O2 173(2) . 2_674 ?
O5 O12 Cl05 176(3) . 2_674 ?
O2 O12 Cl05 9.98(10) 2_674 2_674 ?
O5 O12 O0B 57(3) . . ?
O2 O12 O0B 120.9(12) 2_674 . ?
Cl05 O12 O0B 119.7(11) 2_674 . ?
O5 O12 O0F 63(3) . . ?
O2 O12 O0F 119.8(12) 2_674 . ?
Cl05 O12 O0F 119.5(11) 2_674 . ?
O0B O12 O0F 119.2(6) . . ?
O0H O02 O0H 106.02(7) . 2_665 ?
O0H O02 O0H 111.22(4) . 4_656 ?
O0H O02 O0H 111.22(4) 2_665 4_656 ?
O0H O02 O0H 111.22(4) . 3_566 ?
O0H O02 O0H 111.22(4) 2_665 3_566 ?
O0H O02 O0H 106.02(7) 4_656 3_566 ?
O3 O04 O0D 115.95(12) 3_566 . ?
O3 O04 O0O 107.68(12) 3_566 1_554 ?
O0D O04 O0O 97.78(6) . 1_554 ?
O3 O04 O08 118.23(10) 3_566 2_674 ?
O0D O04 O08 107.33(8) . 2_674 ?
O0O O04 O08 107.65(8) 1_554 2_674 ?
O3 O04 Cl03 9.58(10) 3_566 3_566 ?
O0D O04 Cl03 106.96(8) . 3_566 ?
O0O O04 Cl03 106.97(8) 1_554 3_566 ?
O08 O04 Cl03 126.45(6) 2_674 3_566 ?
O3 O04 H04B 118(9) 3_566 . ?
O0D O04 H04B 74(10) . . ?
O0O O04 H04B 23(10) 1_554 . ?
O08 O04 H04B 115(9) 2_674 . ?
Cl03 O04 H04B 113(9) 3_566 . ?
O3 O04 H08A 119(3) 3_566 2_674 ?
O0D O04 H08A 109(5) . 2_674 ?
O0O O04 H08A 105(5) 1_554 2_674 ?
O08 O04 H08A 2(5) 2_674 2_674 ?
Cl03 O04 H08A 127(3) 3_566 2_674 ?
H04B O04 H08A 113(10) . 2_674 ?
Cl4 O7 Cl03 116.58(18) 4_657 . ?
Cl4 O7 O0S 112.46(18) 4_657 4_657 ?
Cl03 O7 O0S 107.49(8) . 4_657 ?
Cl4 O7 O3 111.85(19) 4_657 . ?
Cl03 O7 O3 10.76(9) . . ?
O0S O7 O3 102.07(11) 4_657 . ?
Cl4 O7 O17 83.98(18) 4_657 1_556 ?
Cl03 O7 O17 142.39(10) . 1_556 ?
O0S O7 O17 90.73(8) 4_657 1_556 ?
O3 O7 O17 153.13(13) . 1_556 ?
Cl4 O7 O6 5.23(17) 4_657 4_657 ?
Cl03 O7 O6 114.49(8) . 4_657 ?
O0S O7 O6 109.55(9) 4_657 4_657 ?
O3 O7 O6 108.94(11) . 4_657 ?
O17 O7 O6 88.30(8) 1_556 4_657 ?
O0T O07 O0M 107.42(8) . . ?
O0T O07 O0U 105.67(8) . 1_556 ?
O0M O07 O0U 112.39(8) . 1_556 ?
O0T O07 O0N 109.05(8) . . ?
O0M O07 O0N 107.60(8) . . ?
O0U O07 O0N 114.46(8) 1_556 . ?
O0T O07 H07A 104(5) . . ?
O0M O07 H07A 9(5) . . ?
O0U O07 H07A 122(5) 1_556 . ?
O0N O07 H07A 102(5) . . ?
O0U O08 O0E 106.73(8) 2_676 . ?
O0U O08 O09 99.36(6) 2_676 2_675 ?
O0E O08 O09 106.15(8) . 2_675 ?
O0U O08 O04 112.66(9) 2_676 2_676 ?
O0E O08 O04 118.46(6) . 2_676 ?
O09 O08 O04 111.59(9) 2_675 2_676 ?
O0U O08 H08B 112(6) 2_676 . ?
O0E O08 H08B 24(4) . . ?
O09 O08 H08B 126(5) 2_675 . ?
O04 O08 H08B 96(4) 2_676 . ?
O0U O08 H0UB 1(5) 2_676 2_676 ?
O0E O08 H0UB 106(5) . 2_676 ?
O09 O08 H0UB 101(5) 2_675 2_676 ?
O04 O08 H0UB 112(5) 2_676 2_676 ?
H08B O08 H0UB 112(7) . 2_676 ?
O17 O09 O0F 135.01(9) . . ?
O17 O09 O0T 91.54(8) . . ?
O0F O09 O0T 107.30(8) . . ?
O17 O09 O08 95.47(8) . 2_675 ?
O0F O09 O08 112.23(7) . 2_675 ?
O0T O09 O08 113.81(8) . 2_675 ?
O17 O09 H09A 92(3) . . ?
O0F O09 H09A 115(4) . . ?
O0T O09 H09A 114(4) . . ?
O08 O09 H09A 4(4) 2_675 . ?
O17 O09 H09B 130(9) . . ?
O0F O09 H09B 6(9) . . ?
O0T O09 H09B 106(8) . . ?
O08 O09 H09B 118(8) 2_675 . ?
H09A O09 H09B 121(9) . . ?
O0T O0A O0F 102.40(7) . 2_675 ?
O0T O0A O0R 106.35(7) . . ?
O0F O0A O0R 113.88(7) 2_675 . ?
O0T O0A O0E 109.82(8) . . ?
O0F O0A O0E 113.31(7) 2_675 . ?
O0R O0A O0E 110.50(7) . . ?
O0T O0A H0A 110(5) . . ?
O0F O0A H0A 8(5) 2_675 . ?
O0R O0A H0A 114(5) . . ?
O0E O0A H0A 107(5) . . ?
O5 O0B O13 7.42(10) . . ?
O5 O0B O0U 132.49(10) . . ?
O13 O0B O0U 126.41(9) . . ?
O5 O0B O0B 102.96(9) . 2_675 ?
O13 O0B O0B 109.98(8) . 2_675 ?
O0U O0B O0B 105.01(8) . 2_675 ?
O5 O0B O0M 101.89(10) . 2_674 ?
O13 O0B O0M 100.66(9) . 2_674 ?
O0U O0B O0M 101.46(8) . 2_674 ?
O0B O0B O0M 112.98(8) 2_675 2_674 ?
O5 O0B O12 10.5(4) . . ?
O13 O0B O12 8.5(4) . . ?
O0U O0B O12 131.7(3) . . ?
O0B O0B O12 111.4(4) 2_675 . ?
O0M O0B O12 92.5(4) 2_674 . ?
O5 O0B H0BA 101(4) . . ?
O13 O0B H0BA 109(4) . . ?
O0U O0B H0BA 109(4) . . ?
O0B O0B H0BA 5(4) 2_675 . ?
O0M O0B H0BA 109(4) 2_674 . ?
O12 O0B H0BA 109(4) . . ?
O5 O0B H0BB 112(6) . . ?
O13 O0B H0BB 109(6) . . ?
O0U O0B H0BB 84(6) . . ?
O0B O0B H0BB 121(6) 2_675 . ?
O0M O0B H0BB 17(6) 2_674 . ?
O12 O0B H0BB 102(6) . . ?
H0BA O0B H0BB 119(7) . . ?
O0V O0D O10 130.91(11) . . ?
O0V O0D O0G 97.72(8) . . ?
O10 O0D O0G 106.43(10) . . ?
O0V O0D O0C 125.80(12) . . ?
O10 O0D O0C 5.45(11) . . ?
O0G O0D O0C 106.82(11) . . ?
O0V O0D O04 96.58(8) . . ?
O10 O0D O04 108.71(10) . . ?
O0G O0D O04 117.02(8) . . ?
O0C O0D O04 112.73(11) . . ?
O0V O0D O11 8.98(19) . . ?
O10 O0D O11 122.2(2) . . ?
O0G O0D O11 99.8(2) . . ?
O0C O0D O11 117.0(2) . . ?
O04 O0D O11 103.1(2) . . ?
O0V O0D H04A 105(4) . . ?
O10 O0D H04A 103(4) . . ?
O0G O0D H04A 115(4) . . ?
O0C O0D H04A 107(4) . . ?
O04 O0D H04A 8(4) . . ?
O11 O0D H04A 111(4) . . ?
O0V O0D H11 7(3) . . ?
O10 O0D H11 133(3) . . ?
O0G O0D H11 102(3) . . ?
O0C O0D H11 128(3) . . ?
O04 O0D H11 90(3) . . ?
O11 O0D H11 14(3) . . ?
H04A O0D H11 98(5) . . ?
O08 O0E O0M 105.32(9) . . ?
O08 O0E O0A 105.66(8) . . ?
O0M O0E O0A 104.82(6) . . ?
O08 O0E O0I 118.80(6) . . ?
O0M O0E O0I 110.69(9) . . ?
O0A O0E O0I 110.53(9) . . ?
O08 O0E H0EB 115(5) . . ?
O0M O0E H0EB 108(8) . . ?
O0A O0E H0EB 117(8) . . ?
O0I O0E H0EB 6(8) . . ?
O5 O0F O0A 102.25(10) . 2_675 ?
O5 O0F O0F 103.08(8) . 2_675 ?
O0A O0F O0F 113.67(8) 2_675 2_675 ?
O5 O0F O09 131.11(10) . . ?
O0A O0F O09 102.38(7) 2_675 . ?
O0F O0F O09 104.58(8) 2_675 . ?
O5 O0F O13 7.25(9) . . ?
O0A O0F O13 101.05(9) 2_675 . ?
O0F O0F O13 109.90(7) 2_675 . ?
O09 O0F O13 125.23(9) . . ?
O5 O0F O12 10.8(4) . . ?
O0A O0F O12 92.5(4) 2_675 . ?
O0F O0F O12 111.8(4) 2_675 . ?
O09 O0F O12 130.7(3) . . ?
O13 O0F O12 8.9(4) . . ?
O5 O0F H5 20(9) . . ?
O0A O0F H5 95(9) 2_675 . ?
O0F O0F H5 123(9) 2_675 . ?
O09 O0F H5 116(8) . . ?
O13 O0F H5 13(9) . . ?
O12 O0F H5 14(8) . . ?
O0C O0G O0D 107.46(11) 4_655 . ?
O0C O0G O0Z 103.36(10) 4_655 . ?
O0D O0G O0Z 105.89(6) . . ?
O0C O0G O10 5.42(11) 4_655 4_655 ?
O0D O0G O10 103.38(9) . 4_655 ?
O0Z O0G O10 101.44(8) . 4_655 ?
O0C O0G O0H 107.27(11) 4_655 4_655 ?
O0D O0G O0H 104.51(8) . 4_655 ?
O0Z O0G O0H 127.19(7) . 4_655 ?
O10 O0G O0H 112.11(10) 4_655 4_655 ?
O0C O0G H0D 114(5) 4_655 . ?
O0D O0G H0D 20(5) . . ?
O0Z O0G H0D 119(5) . . ?
O10 O0G H0D 112(5) 4_655 . ?
O0H O0G H0D 85(5) 4_655 . ?
Cl4 O0H O02 104.17(16) . . ?
Cl4 O0H O6 8.52(15) . . ?
O02 O0H O6 102.97(7) . . ?
Cl4 O0H O0O 98.10(16) . 3_566 ?
O02 O0H O0O 106.05(7) . 3_566 ?
O6 O0H O0O 106.44(8) . 3_566 ?
Cl4 O0H O0G 113.31(16) . 3_565 ?
O02 O0H O0G 127.07(7) . 3_565 ?
O6 O0H O0G 108.73(8) . 3_565 ?
O0O O0H O0G 104.18(8) 3_566 3_565 ?
Cl4 O0H H0HA 118(5) . . ?
O02 O0H H0HA 118(5) . . ?
O6 O0H H0HA 113(5) . . ?
O0O O0H H0HA 110(5) 3_566 . ?
O0G O0H H0HA 9(5) 3_565 . ?
Cl4 O0H H0HB 102(3) . . ?
O02 O0H H0HB 104(3) . . ?
O6 O0H H0HB 110(3) . . ?
O0O O0H H0HB 4(3) 3_566 . ?
O0G O0H H0HB 103(3) 3_565 . ?
H0HA O0H H0HB 108(6) . . ?
O0J O0I O0E 101.13(9) . . ?
O0J O0I O14 111.43(6) . . ?
O0E O0I O14 100.04(9) . . ?
O0J O0I O0K 108.90(9) . 2_675 ?
O0E O0I O0K 124.86(6) . 2_675 ?
O14 O0I O0K 109.88(9) . 2_675 ?
O0J O0I H0IA 10(3) . . ?
O0E O0I H0IA 108(3) . . ?
O14 O0I H0IA 116(4) . . ?
O0K O0I H0IA 99(3) 2_675 . ?
O0J O0I H0IB 103(7) . . ?
O0E O0I H0IB 124(5) . . ?
O14 O0I H0IB 117(7) . . ?
O0K O0I H0IB 7(7) 2_675 . ?
H0IA O0I H0IB 93(8) . . ?
O0I O0J O0W 106.84(8) . . ?
O0I O0J O0R 116.37(8) . . ?
O0W O0J O0R 109.44(8) . . ?
O0I O0J O8 109.80(10) . . ?
O0W O0J O8 109.45(10) . . ?
O0R O0J O8 104.83(10) . . ?
Cl14 O0K O3 112.0(4) 3_567 3_567 ?
Cl14 O0K O0P 109.9(4) 3_567 . ?
O3 O0K O0P 105.16(12) 3_567 . ?
Cl14 O0K O0I 112.0(4) 3_567 2_675 ?
O3 O0K O0I 111.09(10) 3_567 2_675 ?
O0P O0K O0I 106.25(9) . 2_675 ?
Cl14 O0K O0Q 8.5(4) 3_567 3_567 ?
O3 O0K O0Q 111.19(12) 3_567 3_567 ?
O0P O0K O0Q 117.75(6) . 3_567 ?
O0I O0K O0Q 105.34(9) 2_675 3_567 ?
Cl14 O0K Cl03 103.1(4) 3_567 3_567 ?
O3 O0K Cl03 9.73(10) 3_567 3_567 ?
O0P O0K Cl03 105.75(9) . 3_567 ?
O0I O0K Cl03 119.48(6) 2_675 3_567 ?
O0Q O0K Cl03 103.00(9) 3_567 3_567 ?
Cl14 O0K H0KA 6(4) 3_567 . ?
O3 O0K H0KA 112(4) 3_567 . ?
O0P O0K H0KA 115(4) . . ?
O0I O0K H0KA 107(4) 2_675 . ?
O0Q O0K H0KA 3(4) 3_567 . ?
Cl03 O0K H0KA 104(4) 3_567 . ?
Cl14 O0K H0KB 114(5) 3_567 . ?
O3 O0K H0KB 2(5) 3_567 . ?
O0P O0K H0KB 104(5) . . ?
O0I O0K H0KB 111(3) 2_675 . ?
O0Q O0K H0KB 113(5) 3_567 . ?
Cl03 O0K H0KB 11(4) 3_567 . ?
H0KA O0K H0KB 114(6) . . ?
Cl14 O0L O0M 112.0(4) . . ?
Cl14 O0L O14 117.0(4) . . ?
O0M O0L O14 100.85(8) . . ?
Cl14 O0L O2 107.4(4) . . ?
O0M O0L O2 106.50(9) . . ?
O14 O0L O2 112.62(9) . . ?
Cl14 O0L O0Q 9.1(4) . . ?
O0M O0L O0Q 109.83(8) . . ?
O14 O0L O0Q 109.68(8) . . ?
O2 O0L O0Q 116.17(10) . . ?
Cl14 O0L Cl05 114.7(4) . . ?
O0M O0L Cl05 104.14(8) . . ?
O14 O0L Cl05 106.55(8) . . ?
O2 O0L Cl05 7.51(8) . . ?
O0Q O0L Cl05 123.40(9) . . ?
Cl14 O0L H2 109(4) . . ?
O0M O0L H2 100(4) . . ?
O14 O0L H2 116(4) . . ?
O2 O0L H2 7(4) . . ?
O0Q O0L H2 118(4) . . ?
Cl05 O0L H2 10(4) . . ?
O07 O0M O0L 106.95(8) . . ?
O07 O0M O0E 109.98(8) . . ?
O0L O0M O0E 111.23(8) . . ?
O07 O0M O0B 102.10(7) . 2_676 ?
O0L O0M O0B 112.85(8) . 2_676 ?
O0E O0M O0B 113.15(7) . 2_676 ?
O07 O0M H0EA 112(4) . . ?
O0L O0M H0EA 116(4) . . ?
O0E O0M H0EA 8(4) . . ?
O0B O0M H0EA 105(4) 2_676 . ?
O07 O0M H07B 13(4) . . ?
O0L O0M H07B 113(4) . . ?
O0E O0M H07B 97(4) . . ?
O0B O0M H07B 108(4) 2_676 . ?
H0EA O0M H07B 99(6) . . ?
Cl5 O0N O0X 104.02(13) . 4_656 ?
Cl5 O0N O0Q 114.27(13) . . ?
O0X O0N O0Q 112.34(8) 4_656 . ?
Cl5 O0N O07 110.30(13) . . ?
O0X O0N O07 104.75(8) 4_656 . ?
O0Q O0N O07 110.58(8) . . ?
Cl5 O0N O06 7.85(11) . . ?
O0X O0N O06 111.62(8) 4_656 . ?
O0Q O0N O06 108.44(8) . . ?
O07 O0N O06 109.05(8) . . ?
Cl5 O0N Cl14 109.4(4) . . ?
O0X O0N Cl14 120.9(3) 4_656 . ?
O0Q O0N Cl14 8.6(3) . . ?
O07 O0N Cl14 107.2(3) . . ?
O06 O0N Cl14 103.0(3) . . ?
Cl5 O0N Cl9 105.89(17) . 4_656 ?
O0X O0N Cl9 7.29(17) 4_656 4_656 ?
O0Q O0N Cl9 105.40(16) . 4_656 ?
O07 O0N Cl9 110.14(19) . 4_656 ?
O06 O0N Cl9 113.17(15) . 4_656 ?
Cl14 O0N Cl9 113.9(4) . 4_656 ?
Cl5 O0N H0N 113(4) . . ?
O0X O0N H0N 9(4) 4_656 . ?
O0Q O0N H0N 110(4) . . ?
O07 O0N H0N 98(4) . . ?
O06 O0N H0N 120(4) . . ?
Cl14 O0N H0N 118(4) . . ?
Cl9 O0N H0N 12(4) 4_656 . ?
Cl5 O0N H07C 112(5) . . ?
O0X O0N H07C 97(5) 4_656 . ?
O0Q O0N H07C 116(5) . . ?
O07 O0N H07C 8(5) . . ?
O06 O0N H07C 112(5) . . ?
Cl14 O0N H07C 113(5) . . ?
Cl9 O0N H07C 103(5) 4_656 . ?
H0N O0N H07C 91(6) . . ?
O6 O0O O17 126.80(9) . . ?
O6 O0O O04 111.83(8) . 1_556 ?
O17 O0O O04 98.36(8) . 1_556 ?
O6 O0O O0H 106.61(8) . 4_656 ?
O17 O0O O0H 96.81(8) . 4_656 ?
O04 O0O O0H 116.28(8) 1_556 4_656 ?
O6 O0O Cl4 7.71(15) . . ?
O17 O0O Cl4 134.35(17) . . ?
O04 O0O Cl4 106.65(16) 1_556 . ?
O0H O0O Cl4 105.02(16) 4_656 . ?
O0K O0P O0W 108.08(8) . 2_675 ?
O0K O0P O0S 108.77(8) . . ?
O0W O0P O0S 103.83(8) 2_675 . ?
O0K O0P O0R 122.98(9) . 3_566 ?
O0W O0P O0R 108.42(8) 2_675 3_566 ?
O0S O0P O0R 103.13(8) . 3_566 ?
O0K O0P H0PA 115(4) . . ?
O0W O0P H0PA 99(4) 2_675 . ?
O0S O0P H0PA 7(4) . . ?
O0R O0P H0PA 101(4) 3_566 . ?
O0T O0S O0X 104.47(8) 3_566 . ?
O0T O0S O0P 110.76(8) 3_566 . ?
O0X O0S O0P 111.32(8) . . ?
O0T O0S O7 110.64(8) 3_566 3_567 ?
O0X O0S O7 110.28(8) . 3_567 ?
O0P O0S O7 109.30(8) . 3_567 ?
O0T O0S Cl9 110.74(19) 3_566 . ?
O0X O0S Cl9 8.01(17) . . ?
O0P O0S Cl9 103.90(16) . . ?
O7 O0S Cl9 111.30(15) 3_567 . ?
O0T O0S H0PB 117(6) 3_566 . ?
O0X O0S H0PB 109(6) . . ?
O0P O0S H0PB 7(6) . . ?
O7 O0S H0PB 105(6) 3_567 . ?
Cl9 O0S H0PB 101(5) . . ?
O0A O0T O07 107.93(8) . . ?
O0A O0T O0S 108.23(7) . 4_656 ?
O07 O0T O0S 109.23(8) . 4_656 ?
O0A O0T O09 111.96(8) . . ?
O07 O0T O09 105.94(8) . . ?
O0S O0T O09 113.39(8) 4_656 . ?
O0A O0T H0T 110(4) . . ?
O07 O0T H0T 108(4) . . ?
O0S O0T H0T 2(4) 4_656 . ?
O09 O0T H0T 113(4) . . ?
O0A O0T H09C 123(5) . . ?
O07 O0T H09C 108(5) . . ?
O0S O0T H09C 100(5) 4_656 . ?
O09 O0T H09C 14(5) . . ?
H0T O0T H09C 100(6) . . ?
O0A O0T H07D 109(4) . . ?
O07 O0T H07D 1(5) . . ?
O0S O0T H07D 108(4) 4_656 . ?
O09 O0T H07D 106(4) . . ?
H0T O0T H07D 107(6) . . ?
H09C O0T H07D 108(6) . . ?
O0V O0U O07 90.87(8) . 1_554 ?
O0V O0U O08 93.85(8) . 2_674 ?
O07 O0U O08 114.72(8) 1_554 2_674 ?
O0V O0U O0B 135.69(9) . . ?
O07 O0U O0B 107.35(8) 1_554 . ?
O08 O0U O0B 112.93(8) 2_674 . ?
O0V O0U O11 8.80(19) . . ?
O07 O0U O11 93.78(19) 1_554 . ?
O08 O0U O11 100.11(19) 2_674 . ?
O0B O0U O11 126.9(2) . . ?
O0V O0U H0UA 104(4) . . ?
O07 O0U H0UA 25(4) 1_554 . ?
O08 O0U H0UA 93(4) 2_674 . ?
O0B O0U H0UA 109(4) . . ?
O11 O0U H0UA 110(4) . . ?
O0V O0U H0BC 133(4) . . ?
O07 O0U H0BC 113(4) 1_554 . ?
O08 O0U H0BC 110(4) 2_674 . ?
O0B O0U H0BC 6(4) . . ?
O11 O0U H0BC 124(4) . . ?
H0UA O0U H0BC 114(6) . . ?
O0J O0W O0P 108.21(8) . 2_675 ?
O0J O0W O8 108.48(10) . 4_666 ?
O0P O0W O8 105.96(10) 2_675 4_666 ?
O0J O0W O1 107.42(9) . 1_554 ?
O0P O0W O1 114.99(9) 2_675 1_554 ?
O0C O0Y O0X 123.08(15) . . ?
O0C O0Y O6 115.67(11) . . ?
O0X O0Y O6 121.19(13) . . ?
O0C O0Y O10 4.18(12) . . ?
O0X O0Y O10 119.43(13) . . ?
O6 O0Y O10 119.15(9) . . ?
O0C O0Y Cl11 88.3(3) . . ?
O0X O0Y Cl11 95.4(2) . . ?
O6 O0Y Cl11 83.2(3) . . ?
O10 O0Y Cl11 86.5(3) . . ?
O0C O0Y O01L 94.49(18) . . ?
O0X O0Y O01L 80.84(10) . . ?
O6 O0Y O01L 92.58(17) . . ?
O10 O0Y O01L 91.92(17) . . ?
Cl11 O0Y O01L 14.7(2) . . ?
O0C O0Y Cl4 119.09(18) . . ?
O0X O0Y Cl4 116.97(18) . . ?
O6 O0Y Cl4 7.85(15) . . ?
O10 O0Y Cl4 122.22(16) . . ?
Cl11 O0Y Cl4 76.7(3) . . ?
O01L O0Y Cl4 85.3(2) . . ?
O0C O0Y Cl9 123.7(3) . . ?
O0X O0Y Cl9 7.96(13) . . ?
O6 O0Y Cl9 120.3(3) . . ?
O10 O0Y Cl9 120.5(3) . . ?
Cl11 O0Y Cl9 103.3(3) . . ?
O01L O0Y Cl9 88.75(15) . . ?
Cl4 O0Y Cl9 117.1(3) . . ?
O0C O0Y H4A 121(3) . . ?
O0X O0Y H4A 115(3) . . ?
O6 O0Y H4A 9(3) . . ?
O10 O0Y H4A 124(3) . . ?
Cl11 O0Y H4A 77(3) . . ?
O01L O0Y H4A 85(3) . . ?
Cl4 O0Y H4A 2(3) . . ?
Cl9 O0Y H4A 115(3) . . ?
O0C O0Y H0X 124(7) . . ?
O0X O0Y H0X 1(6) . . ?
O6 O0Y H0X 121(7) . . ?
O10 O0Y H0X 120(7) . . ?
Cl11 O0Y H0X 95(4) . . ?
O01L O0Y H0X 80(4) . . ?
Cl4 O0Y H0X 116(7) . . ?
Cl9 O0Y H0X 9(4) . . ?
H4A O0Y H0X 114(8) . . ?
O0G O0Z O0G 111.50(3) . 3_565 ?
O0G O0Z O0G 105.48(7) . 2_665 ?
O0G O0Z O0G 111.50(3) 3_565 2_665 ?
O0G O0Z O0G 111.50(4) . 4_655 ?
O0G O0Z O0G 105.48(7) 3_565 4_655 ?
O0G O0Z O0G 111.50(3) 2_665 4_655 ?
O01P O4 O0Q 96.08(10) . . ?
O14 O4 O0Q 110.31(8) 3_467 . ?
O14 O4 O16 107.06(11) 3_467 . ?
O0Q O4 O16 106.93(10) . . ?
O14 O4 O1 106.65(9) 3_467 3_467 ?
O0Q O4 O1 116.28(9) . 3_467 ?
O01P O4 H4 103(3) . . ?
O14 O4 H4 99(3) 3_467 . ?
O0Q O4 H4 119(3) . . ?
O16 O4 H4 114(3) . . ?
O1 O4 H4 8(3) 3_467 . ?
O01P O14 O4 133.85(11) . 4_667 ?
O01P O14 O0L 95.09(10) . . ?
O4 O14 O0L 110.53(8) 4_667 . ?
O01P O14 O0I 94.88(10) . . ?
O4 O14 O0I 105.56(8) 4_667 . ?
O0L O14 O0I 117.18(8) . . ?
O4 O14 O16 109.60(11) 4_667 . ?
O0L O14 O16 106.08(10) . . ?
O0I O14 O16 107.74(10) . . ?
Cl11 O17 O0O 82.3(2) 4_656 . ?
Cl11 O17 O09 96.0(3) 4_656 . ?
O0O O17 O09 118.26(10) . . ?
Cl11 O17 O7 93.8(3) 4_656 1_554 ?
O0O O17 O7 121.30(9) . 1_554 ?
O09 O17 O7 120.39(9) . 1_554 ?
Cl11 O17 O01L 14.7(2) 4_656 4_656 ?
O0O O17 O01L 96.48(12) . 4_656 ?
O09 O17 O01L 85.99(11) . 4_656 ?
O7 O17 O01L 89.68(13) 1_554 4_656 ?
Cl11 O17 H09D 95(5) 4_656 . ?
O0O O17 H09D 119(5) . . ?
O09 O17 H09D 1(5) . . ?
O7 O17 H09D 120(5) 1_554 . ?
O01L O17 H09D 85(5) 4_656 . ?
O4 O16 O14 107.90(13) . . ?
O01P O8 O0W 92.85(13) . 3_466 ?
O01P O8 O0J 92.46(13) . . ?
O0W O8 O0J 110.46(13) 3_466 . ?
O4 O01P O14 119.18(14) . . ?
O4 O01P O8 120.55(14) . . ?
O14 O01P O8 120.21(14) . . ?
C1D N1 C1A 112.6(7) . . ?
C1D N1 C1C 106.4(8) . . ?
C1A N1 C1C 107.4(7) . . ?
C1D N1 C1B 108.5(7) . . ?
C1A N1 C1B 110.6(8) . . ?
C1C N1 C1B 111.2(7) . . ?
N1 C1A C2A 117.0(9) . . ?
N1 C1A H1AA 108.1 . . ?
C2A C1A H1AA 108.1 . . ?
N1 C1A H1AB 108.1 . . ?
C2A C1A H1AB 108.1 . . ?
H1AA C1A H1AB 107.3 . . ?
C1A C2A C3A 112.7(11) . . ?
C1A C2A H2AA 109.0 . . ?
C3A C2A H2AA 109.0 . . ?
C1A C2A H2AB 109.0 . . ?
C3A C2A H2AB 109.0 . . ?
H2AA C2A H2AB 107.8 . . ?
C2A C3A H3AA 109.5 . . ?
C2A C3A H3AB 109.5 . . ?
H3AA C3A H3AB 109.5 . . ?
C2A C3A H3AC 109.5 . . ?
H3AA C3A H3AC 109.5 . . ?
H3AB C3A H3AC 109.5 . . ?
N1 C1B C2B 116.6(8) . . ?
N1 C1B H1BA 108.1 . . ?
C2B C1B H1BA 108.1 . . ?
N1 C1B H1BB 108.1 . . ?
C2B C1B H1BB 108.2 . . ?
H1BA C1B H1BB 107.3 . . ?
C1B C2B C3B 107.1(9) . . ?
C1B C2B H2BA 110.3 . . ?
C3B C2B H2BA 110.3 . . ?
C1B C2B H2BB 110.3 . . ?
C3B C2B H2BB 110.3 . . ?
H2BA C2B H2BB 108.5 . . ?
C4B C3B C2B 114.1(11) . . ?
C4B C3B H3B 6(10) . . ?
C2B C3B H3B 109(10) . . ?
C4B C3B H3BA 108.7 . . ?
C2B C3B H3BA 108.7 . . ?
H3B C3B H3BA 108.8 . . ?
C4B C3B H3BB 108.7 . . ?
C2B C3B H3BB 108.7 . . ?
H3B C3B H3BB 113.8 . . ?
H3BA C3B H3BB 107.6 . . ?
C3B C4B H3B 2(4) . . ?
C3B C4B H4BA 109.5 . . ?
H3B C4B H4BA 110.8 . . ?
C3B C4B H4BB 109.5 . . ?
H3B C4B H4BB 107.7 . . ?
H4BA C4B H4BB 109.5 . . ?
C3B C4B H4BC 109.5 . . ?
H3B C4B H4BC 109.8 . . ?
H4BA C4B H4BC 109.5 . . ?
H4BB C4B H4BC 109.5 . . ?
N1 C1C C2C 113.1(8) . . ?
N1 C1C H1C 109.0 . . ?
C2C C1C H1C 109.0 . . ?
N1 C1C H13 109.0 . . ?
C2C C1C H13 109.0 . . ?
H1C C1C H13 107.8 . . ?
C1C C2C C3C 109.1(10) . . ?
C1C C2C H2CA 109.9 . . ?
C3C C2C H2CA 109.9 . . ?
C1C C2C H2CB 109.9 . . ?
C3C C2C H2CB 109.8 . . ?
H2CA C2C H2CB 108.3 . . ?
C2C C3C C4C 104.8(11) . . ?
C2C C3C H3CA 110.8 . . ?
C4C C3C H3CA 110.8 . . ?
C2C C3C H3CB 110.8 . . ?
C4C C3C H3CB 110.8 . . ?
H3CA C3C H3CB 108.9 . . ?
C3C C4C H4CA 109.5 . . ?
C3C C4C H4CB 109.5 . . ?
H4CA C4C H4CB 109.5 . . ?
C3C C4C H4CC 109.5 . . ?
H4CA C4C H4CC 109.5 . . ?
H4CB C4C H4CC 109.5 . . ?
N1 C1D C2D 112.0(9) . . ?
N1 C1D H1DA 109.2 . . ?
C2D C1D H1DA 109.2 . . ?
N1 C1D H1DB 109.2 . . ?
C2D C1D H1DB 109.2 . . ?
H1DA C1D H1DB 107.9 . . ?
C1D C2D C3D 112.4(10) . . ?
C1D C2D H2DA 109.1 . . ?
C3D C2D H2DA 109.1 . . ?
C1D C2D H2DB 109.1 . . ?
C3D C2D H2DB 109.1 . . ?
H2DA C2D H2DB 107.9 . . ?
C4D C3D C2D 109.5(10) . . ?
C4D C3D H3DA 109.8 . . ?
C2D C3D H3DA 109.8 . . ?
C4D C3D H3DB 109.8 . . ?
C2D C3D H3DB 109.8 . . ?
H3DA C3D H3DB 108.2 . . ?
C3D C4D H4DA 109.5 . . ?
C3D C4D H4DB 109.5 . . ?
H4DA C4D H4DB 109.5 . . ?
C3D C4D H4DC 109.5 . . ?
H4DA C4D H4DC 109.5 . . ?
H4DB C4D H4DC 109.5 . . ?
C1D3 N13 C1C3 107.6(6) . . ?
C1D3 N13 C1A3 111.5(4) . . ?
C1C3 N13 C1A3 109.8(5) . . ?
C1D3 N13 C1B3 107.4(4) . . ?
C1C3 N13 C1B3 112.9(4) . . ?
C1A3 N13 C1B3 107.6(5) . . ?
N13 C1A3 C2A3 115.0(5) . . ?
N13 C1A3 H11A 108.5 . . ?
C2A3 C1A3 H11A 108.5 . . ?
N13 C1A3 H1A3 108.5 . . ?
C2A3 C1A3 H1A3 108.5 . . ?
H11A C1A3 H1A3 107.5 . . ?
C1A3 C2A3 C3A3 108.8(5) . . ?
C1A3 C2A3 H2AC 110.0 . . ?
C3A3 C2A3 H2AC 109.9 . . ?
C1A3 C2A3 H2AD 109.9 . . ?
C3A3 C2A3 H2AD 109.9 . . ?
H2AC C2A3 H2AD 108.3 . . ?
C2A3 C3A3 C4A3 108.1(6) . . ?
C2A3 C3A3 H3AD 110.1 . . ?
C4A3 C3A3 H3AD 110.1 . . ?
C2A3 C3A3 H3AE 110.1 . . ?
C4A3 C3A3 H3AE 110.1 . . ?
H3AD C3A3 H3AE 108.4 . . ?
C3A3 C4A3 H4AA 109.5 . . ?
C3A3 C4A3 H4AB 109.5 . . ?
H4AA C4A3 H4AB 109.5 . . ?
C3A3 C4A3 H4AC 109.5 . . ?
H4AA C4A3 H4AC 109.5 . . ?
H4AB C4A3 H4AC 109.5 . . ?
N13 C1B3 C2B3 114.5(5) . . ?
N13 C1B3 H1B3 108.6 . . ?
C2B3 C1B3 H1B3 108.6 . . ?
N13 C1B3 H0Y 108.6 . . ?
C2B3 C1B3 H0Y 108.6 . . ?
H1B3 C1B3 H0Y 107.6 . . ?
C1B3 C2B3 C3B3 111.4(5) . . ?
C1B3 C2B3 H2BC 109.3 . . ?
C3B3 C2B3 H2BC 109.3 . . ?
C1B3 C2B3 H2BD 109.3 . . ?
C3B3 C2B3 H2BD 109.3 . . ?
H2BC C2B3 H2BD 108.0 . . ?
C4B3 C3B3 C2B3 113.2(6) . . ?
C4B3 C3B3 H3B 13(6) . . ?
C2B3 C3B3 H3B 102(6) . . ?
C4B3 C3B3 H3BC 108.9 . . ?
C2B3 C3B3 H3BC 108.9 . . ?
H3B C3B3 H3BC 119.1 . . ?
C4B3 C3B3 H3BD 108.9 . . ?
C2B3 C3B3 H3BD 108.9 . . ?
H3B C3B3 H3BD 110.1 . . ?
H3BC C3B3 H3BD 107.8 . . ?
C3B3 C4B3 H3B 10(5) . . ?
C3B3 C4B3 H4BD 109.5 . . ?
H3B C4B3 H4BD 103.4 . . ?
C3B3 C4B3 H4BE 109.5 . . ?
H3B C4B3 H4BE 104.9 . . ?
H4BD C4B3 H4BE 109.5 . . ?
C3B3 C4B3 H4BF 109.5 . . ?
H3B C4B3 H4BF 119.7 . . ?
H4BD C4B3 H4BF 109.5 . . ?
H4BE C4B3 H4BF 109.5 . . ?
C2C3 C1C3 N13 119.2(5) . . ?
C2C3 C1C3 H1CA 107.5 . . ?
N13 C1C3 H1CA 107.5 . . ?
C2C3 C1C3 H1CB 107.5 . . ?
N13 C1C3 H1CB 107.5 . . ?
H1CA C1C3 H1CB 107.0 . . ?
C3C3 C2C3 C1C3 145.4(7) . . ?
C2C3 C3C3 H3CC 109.5 . . ?
C2C3 C3C3 H3CD 109.5 . . ?
H3CC C3C3 H3CD 109.5 . . ?
C2C3 C3C3 H3CE 109.5 . . ?
H3CC C3C3 H3CE 109.5 . . ?
H3CD C3C3 H3CE 109.5 . . ?
N13 C1D3 C2D3 116.3(6) . . ?
N13 C1D3 H17 108.2 . . ?
C2D3 C1D3 H17 108.2 . . ?
N13 C1D3 H1D3 108.2 . . ?
C2D3 C1D3 H1D3 108.2 . . ?
H17 C1D3 H1D3 107.4 . . ?
C1D3 C2D3 C3D3 105.5(6) . . ?
C1D3 C2D3 H2DC 110.7 . . ?
C3D3 C2D3 H2DC 110.6 . . ?
C1D3 C2D3 H2DD 110.6 . . ?
C3D3 C2D3 H2DD 110.6 . . ?
H2DC C2D3 H2DD 108.8 . . ?
C4D3 C3D3 C2D3 104.2(6) . . ?
C4D3 C3D3 H3DC 110.9 . . ?
C2D3 C3D3 H3DC 110.9 . . ?
C4D3 C3D3 H3DD 110.9 . . ?
C2D3 C3D3 H3DD 110.9 . . ?
H3DC C3D3 H3DD 108.9 . . ?
C3D3 C4D3 H4DD 109.5 . . ?
C3D3 C4D3 H4DE 109.5 . . ?
H4DD C4D3 H4DE 109.5 . . ?
C3D3 C4D3 H4DF 109.5 . . ?
H4DD C4D3 H4DF 109.5 . . ?
H4DE C4D3 H4DF 109.5 . . ?
C1D4 N14 C1C4 108.7(4) . . ?
C1D4 N14 C1B4 108.9(4) . . ?
C1C4 N14 C1B4 110.4(3) . . ?
C1D4 N14 C1A4 112.4(3) . . ?
C1C4 N14 C1A4 108.4(4) . . ?
C1B4 N14 C1A4 108.0(3) . . ?
N14 C1A4 C2A4 117.3(4) . . ?
N14 C1A4 H1AC 108.0 . . ?
C2A4 C1A4 H1AC 108.0 . . ?
N14 C1A4 H1AD 108.0 . . ?
C2A4 C1A4 H1AD 108.0 . . ?
H1AC C1A4 H1AD 107.2 . . ?
C1A4 C2A4 C3A4 110.3(4) . . ?
C1A4 C2A4 H2AE 109.6 . . ?
C3A4 C2A4 H2AE 109.6 . . ?
C1A4 C2A4 H2AF 109.6 . . ?
C3A4 C2A4 H2AF 109.6 . . ?
H2AE C2A4 H2AF 108.1 . . ?
C4A4 C3A4 C2A4 113.3(4) . . ?
C4A4 C3A4 H3AF 108.9 . . ?
C2A4 C3A4 H3AF 108.9 . . ?
C4A4 C3A4 H3AG 108.9 . . ?
C2A4 C3A4 H3AG 108.9 . . ?
H3AF C3A4 H3AG 107.7 . . ?
C3A4 C4A4 H4AD 109.5 . . ?
C3A4 C4A4 H4AE 109.5 . . ?
H4AD C4A4 H4AE 109.5 . . ?
C3A4 C4A4 H4AF 109.5 . . ?
H4AD C4A4 H4AF 109.5 . . ?
H4AE C4A4 H4AF 109.5 . . ?
N14 C1B4 C2B4 115.3(4) . . ?
N14 C1B4 H13A 108.5 . . ?
C2B4 C1B4 H13A 108.5 . . ?
N14 C1B4 H1B4 108.5 . . ?
C2B4 C1B4 H1B4 108.5 . . ?
H13A C1B4 H1B4 107.5 . . ?
C1B4 C2B4 C3B4 107.6(4) . . ?
C1B4 C2B4 H2BE 110.2 . . ?
C3B4 C2B4 H2BE 110.2 . . ?
C1B4 C2B4 H2BF 110.2 . . ?
C3B4 C2B4 H2BF 110.2 . . ?
H2BE C2B4 H2BF 108.5 . . ?
C4B4 C3B4 C2B4 109.6(4) . . ?
C4B4 C3B4 H3B 9(7) . . ?
C2B4 C3B4 H3B 104(7) . . ?
C4B4 C3B4 H3BE 109.7 . . ?
C2B4 C3B4 H3BE 109.7 . . ?
H3B C3B4 H3BE 106.3 . . ?
C4B4 C3B4 H3BF 109.8 . . ?
C2B4 C3B4 H3BF 109.8 . . ?
H3B C3B4 H3BF 118.9 . . ?
H3BE C3B4 H3BF 108.2 . . ?
C3B4 C4B4 H3B 5(4) . . ?
C3B4 C4B4 H4BG 109.5 . . ?
H3B C4B4 H4BG 112.9 . . ?
C3B4 C4B4 H4BH 109.5 . . ?
H3B C4B4 H4BH 104.3 . . ?
H4BG C4B4 H4BH 109.5 . . ?
C3B4 C4B4 H4BI 109.5 . . ?
H3B C4B4 H4BI 111.1 . . ?
H4BG C4B4 H4BI 109.5 . . ?
H4BH C4B4 H4BI 109.5 . . ?
C2C4 C1C4 N14 118.3(4) . . ?
C2C4 C1C4 H1CC 107.7 . . ?
N14 C1C4 H1CC 107.7 . . ?
C2C4 C1C4 H1CD 107.7 . . ?
N14 C1C4 H1CD 107.7 . . ?
H1CC C1C4 H1CD 107.1 . . ?
C3C4 C2C4 C1C4 127.1(5) . . ?
C3C4 C2C4 H2C4 116.5 . . ?
C1C4 C2C4 H2C4 116.5 . . ?
C2C4 C3C4 C4C4 143.3(6) . . ?
C2C4 C3C4 H3C4 108.4 . . ?
C4C4 C3C4 H3C4 108.4 . . ?
C3C4 C4C4 H4CD 109.5 . . ?
C3C4 C4C4 H4CE 109.5 . . ?
H4CD C4C4 H4CE 109.5 . . ?
C3C4 C4C4 H4CF 109.5 . . ?
H4CD C4C4 H4CF 109.5 . . ?
H4CE C4C4 H4CF 109.5 . . ?
C2D4 C1D4 N14 117.7(5) . . ?
C2D4 C1D4 H11B 107.9 . . ?
N14 C1D4 H11B 107.9 . . ?
C2D4 C1D4 H1D4 107.9 . . ?
N14 C1D4 H1D4 107.9 . . ?
H11B C1D4 H1D4 107.2 . . ?
C1D4 C2D4 C3D4 111.8(5) . . ?
C1D4 C2D4 H2DE 109.3 . . ?
C3D4 C2D4 H2DE 109.3 . . ?
C1D4 C2D4 H2DF 109.3 . . ?
C3D4 C2D4 H2DF 109.3 . . ?
H2DE C2D4 H2DF 107.9 . . ?
C2D4 C3D4 H3DE 109.5 . . ?
C2D4 C3D4 H3DF 109.5 . . ?
H3DE C3D4 H3DF 109.5 . . ?
C2D4 C3D4 H3DG 109.5 . . ?
H3DE C3D4 H3DG 109.5 . . ?
H3DF C3D4 H3DG 109.5 . . ?
C21F N22 C21E 115.1(10) . . ?
C21F N22 C21G 108.6(10) . . ?
C21E N22 C21G 110.5(10) . . ?
C21F N22 C21H 110.1(10) . . ?
C21E N22 C21H 107.6(10) . . ?
C21G N22 C21H 104.4(10) . . ?
N22 C21E C22E 113.3(12) . . ?
N22 C21E H21E 123.3 . . ?
C22E C21E H21E 123.4 . . ?
C21E C22E C23E 112.6(14) . . ?
C21E C22E H22A 109.1 . . ?
C23E C22E H22A 109.1 . . ?
C21E C22E H22B 109.1 . . ?
C23E C22E H22B 109.0 . . ?
H22A C22E H22B 107.8 . . ?
C24E C23E C22E 112.6(15) . . ?
C24E C23E H23A 109.0 . . ?
C22E C23E H23A 109.1 . . ?
C24E C23E H23B 109.2 . . ?
C22E C23E H23B 109.1 . . ?
H23A C23E H23B 107.8 . . ?
C23E C24E H24A 109.6 . . ?
C23E C24E H24B 109.5 . . ?
H24A C24E H24B 109.5 . . ?
C23E C24E H24C 109.3 . . ?
H24A C24E H24C 109.5 . . ?
H24B C24E H24C 109.5 . . ?
N22 C21F C22F 112.5(12) . . ?
N22 C21F H21A 109.1 . . ?
C22F C21F H21A 109.1 . . ?
N22 C21F H21B 109.1 . . ?
C22F C21F H21B 109.1 . . ?
H21A C21F H21B 107.8 . . ?
C21F C22F C23F 110.6(17) . . ?
C21F C22F H22C 109.5 . . ?
C23F C22F H22C 109.7 . . ?
C21F C22F H22D 109.5 . . ?
C23F C22F H22D 109.4 . . ?
H22C C22F H22D 108.1 . . ?
C22F C23F H23C 109.7 . . ?
C22F C23F H23D 109.4 . . ?
H23C C23F H23D 109.5 . . ?
C22F C23F H23E 109.3 . . ?
H23C C23F H23E 109.5 . . ?
H23D C23F H23E 109.5 . . ?
N22 C21G C22G 107.5(12) . . ?
N22 C21G H21C 110.2 . . ?
C22G C21G H21C 110.2 . . ?
N22 C21G H21D 110.2 . . ?
C22G C21G H21D 110.2 . . ?
H21C C21G H21D 108.5 . . ?
C23G C22G C21G 110.5(14) . . ?
C23G C22G H22E 109.6 . . ?
C21G C22G H22E 109.6 . . ?
C23G C22G H22F 109.5 . . ?
C21G C22G H22F 109.5 . . ?
H22E C22G H22F 108.1 . . ?
C22G C23G C24G 110.6(16) . . ?
C22G C23G H23F 109.6 . . ?
C24G C23G H23F 109.5 . . ?
C22G C23G H23G 109.6 . . ?
C24G C23G H23G 109.5 . . ?
H23F C23G H23G 108.1 . . ?
C23G C24G H24D 109.4 . . ?
C23G C24G H24E 109.5 . . ?
H24D C24G H24E 109.5 . . ?
C23G C24G H24F 109.5 . . ?
H24D C24G H24F 109.5 . . ?
H24E C24G H24F 109.5 . . ?
N22 C21H C22H 106.3(11) . . ?
N22 C21H H21F 110.5 . . ?
C22H C21H H21F 110.5 . . ?
N22 C21H H21G 110.5 . . ?
C22H C21H H21G 110.4 . . ?
H21F C21H H21G 108.7 . . ?
C23H C22H C21H 110.2(16) . . ?
C23H C22H H22G 109.6 . . ?
C21H C22H H22G 109.6 . . ?
C23H C22H H22H 109.6 . . ?
C21H C22H H22H 109.6 . . ?
H22G C22H H22H 108.1 . . ?
C22H C23H C24H 110.4(16) . . ?
C22H C23H H23H 109.6 . . ?
C24H C23H H23H 109.6 . . ?
C22H C23H H23I 109.6 . . ?
C24H C23H H23I 109.6 . . ?
H23H C23H H23I 108.1 . . ?
C23H C24H H24G 109.5 . . ?
C23H C24H H24H 109.5 . . ?
H24G C24H H24H 109.5 . . ?
C23H C24H H24I 109.5 . . ?
H24G C24H H24I 109.5 . . ?
H24H C24H H24I 109.5 . . ?
C21J N23 C21I 119.3(9) . . ?
C21J N23 C21K 111.6(10) . . ?
C21I N23 C21K 106.2(10) . . ?
C21J N23 C21L 109.1(10) . . ?
C21I N23 C21L 106.6(10) . . ?
C21K N23 C21L 102.6(9) . . ?
C22I C21I N23 118.9(12) . . ?
C22I C21I H21H 107.7 . . ?
N23 C21I H21H 107.6 . . ?
C22I C21I H21I 107.5 . . ?
N23 C21I H21I 107.5 . . ?
H21H C21I H21I 107.0 . . ?
C21I C22I C23I 117.7(12) . . ?
C21I C22I H22I 107.8 . . ?
C23I C22I H22I 107.9 . . ?
C21I C22I H22J 108.0 . . ?
C23I C22I H22J 107.9 . . ?
H22I C22I H22J 107.2 . . ?
C22I C23I C24I 108.4(15) . . ?
C22I C23I H23J 110.0 . . ?
C24I C23I H23J 110.1 . . ?
C22I C23I H23K 110.0 . . ?
C24I C23I H23K 109.9 . . ?
H23J C23I H23K 108.4 . . ?
C23I C24I H24J 109.3 . . ?
C23I C24I H24K 109.5 . . ?
H24J C24I H24K 109.5 . . ?
C23I C24I H24L 109.6 . . ?
H24J C24I H24L 109.5 . . ?
H24K C24I H24L 109.5 . . ?
N23 C21J C22J 118.3(12) . . ?
N23 C21J H21J 120.8 . . ?
C22J C21J H21J 120.9 . . ?
C21J C22J C23J 109.0(15) . . ?
C21J C22J H22K 109.9 . . ?
C23J C22J H22K 109.9 . . ?
C21J C22J H22L 109.9 . . ?
C23J C22J H22L 109.8 . . ?
H22K C22J H22L 108.3 . . ?
C24J C23J C22J 109.4(14) . . ?
C24J C23J H23L 109.7 . . ?
C22J C23J H23L 109.8 . . ?
C24J C23J H23M 109.8 . . ?
C22J C23J H23M 109.8 . . ?
H23L C23J H23M 108.2 . . ?
C23J C24J H24M 109.5 . . ?
C23J C24J H24N 109.4 . . ?
H24M C24J H24N 109.5 . . ?
C23J C24J H24O 109.5 . . ?
H24M C24J H24O 109.5 . . ?
H24N C24J H24O 109.5 . . ?
N23 C21K C22K 108.5(11) . . ?
N23 C21K H21K 110.0 . . ?
C22K C21K H21K 110.0 . . ?
N23 C21K H21L 110.0 . . ?
C22K C21K H21L 110.0 . . ?
H21K C21K H21L 108.4 . . ?
C21K C22K C23K 109.9(15) . . ?
C21K C22K H22M 109.7 . . ?
C23K C22K H22M 109.7 . . ?
C21K C22K H22N 109.7 . . ?
C23K C22K H22N 109.6 . . ?
H22M C22K H22N 108.2 . . ?
C22K C23K H23N 109.4 . . ?
C22K C23K H23O 109.5 . . ?
H23N C23K H23O 109.5 . . ?
C22K C23K H23P 109.5 . . ?
H23N C23K H23P 109.5 . . ?
H23O C23K H23P 109.5 . . ?
C22L C21L N23 113.0(11) . . ?
C22L C21L H21M 109.0 . . ?
N23 C21L H21M 109.0 . . ?
C22L C21L H21N 109.0 . . ?
N23 C21L H21N 109.0 . . ?
H21M C21L H21N 107.8 . . ?
C21L C22L C23L 116.3(14) . . ?
C21L C22L H22O 108.2 . . ?
C23L C22L H22O 108.3 . . ?
C21L C22L H22P 108.2 . . ?
C23L C22L H22P 108.2 . . ?
H22O C22L H22P 107.4 . . ?
C22L C23L C24L 110.2(14) . . ?
C22L C23L H23Q 109.6 . . ?
C24L C23L H23Q 109.7 . . ?
C22L C23L H23R 109.6 . . ?
C24L C23L H23R 109.5 . . ?
H23Q C23L H23R 108.1 . . ?
C23L C24L H24P 109.4 . . ?
C23L C24L H24Q 109.5 . . ?
H24P C24L H24Q 109.5 . . ?
C23L C24L H24R 109.5 . . ?
H24P C24L H24R 109.5 . . ?
H24Q C24L H24R 109.5 . . ?
C32 C31 H31 179.9 . . ?
C31 C32 C33 137.5(12) . . ?
C31 C32 H32 111.3 . . ?
C33 C32 H32 111.3 . . ?
C34 C33 C32 92.7(14) . . ?
C34 C33 H33 133.6 . . ?
C32 C33 H33 133.7 . . ?
C33 C34 H34 180.0 . . ?
C31G N32 C31E 109.7(10) . . ?
C31G N32 C31H 110.0(9) . . ?
C31E N32 C31H 109.6(10) . . ?
C31G N32 C31F 109.4(10) . . ?
C31E N32 C31F 109.1(9) . . ?
C31H N32 C31F 109.0(10) . . ?
N32 C31E C32E 109.2(12) . . ?
N32 C31E H31A 109.8 . . ?
C32E C31E H31A 109.8 . . ?
N32 C31E H31B 109.9 . . ?
C32E C31E H31B 109.9 . . ?
H31A C31E H31B 108.3 . . ?
C31E C32E C33E 109.5(15) . . ?
C31E C32E H32A 109.8 . . ?
C33E C32E H32A 109.8 . . ?
C31E C32E H32B 109.8 . . ?
C33E C32E H32B 109.8 . . ?
H32A C32E H32B 108.2 . . ?
C34E C33E C32E 109.6(17) . . ?
C34E C33E H33A 109.8 . . ?
C32E C33E H33A 109.8 . . ?
C34E C33E H33B 109.8 . . ?
C32E C33E H33B 109.7 . . ?
H33A C33E H33B 108.2 . . ?
C33E C34E H34A 119.7 . . ?
C33E C34E H34B 119.7 . . ?
H34A C34E H34B 97.6 . . ?
C33E C34E H34C 119.7 . . ?
H34A C34E H34C 97.6 . . ?
H34B C34E H34C 97.6 . . ?
N32 C31F C32F 108.5(12) . . ?
N32 C31F H31C 110.0 . . ?
C32F C31F H31C 110.0 . . ?
N32 C31F H31D 110.0 . . ?
C32F C31F H31D 110.0 . . ?
H31C C31F H31D 108.4 . . ?
C33F C32F C31F 109.6(16) . . ?
C33F C32F H32C 109.8 . . ?
C31F C32F H32C 109.7 . . ?
C33F C32F H32D 109.8 . . ?
C31F C32F H32D 109.8 . . ?
H32C C32F H32D 108.2 . . ?
C32F C33F H33C 122.7 . . ?
C32F C33F H33D 122.7 . . ?
H33C C33F H33D 93.5 . . ?
C32F C33F H33E 122.7 . . ?
H33C C33F H33E 93.5 . . ?
H33D C33F H33E 93.5 . . ?
N32 C31G C32G 109.3(11) . . ?
N32 C31G H31E 109.8 . . ?
C32G C31G H31E 109.8 . . ?
N32 C31G H31F 109.8 . . ?
C32G C31G H31F 109.8 . . ?
H31E C31G H31F 108.3 . . ?
C31G C32G C33G 109.6(15) . . ?
C31G C32G H32E 109.8 . . ?
C33G C32G H32E 109.8 . . ?
C31G C32G H32F 109.8 . . ?
C33G C32G H32F 109.8 . . ?
H32E C32G H32F 108.2 . . ?
C34G C33G C32G 109.6(18) . . ?
C34G C33G H33F 109.8 . . ?
C32G C33G H33F 109.8 . . ?
C34G C33G H33G 109.8 . . ?
C32G C33G H33G 109.8 . . ?
H33F C33G H33G 108.2 . . ?
C33G C34G H34D 113.4 . . ?
C33G C34G H34E 113.4 . . ?
H34D C34G H34E 105.3 . . ?
C33G C34G H34F 113.4 . . ?
H34D C34G H34F 105.3 . . ?
H34E C34G H34F 105.3 . . ?
N32 C31H C32H 109.6(12) . . ?
N32 C31H H31G 109.7 . . ?
C32H C31H H31G 109.7 . . ?
N32 C31H H31H 109.7 . . ?
C32H C31H H31H 109.8 . . ?
H31G C31H H31H 108.2 . . ?
C31H C32H C33H 109.4(15) . . ?
C31H C32H H32G 109.8 . . ?
C33H C32H H32G 109.8 . . ?
C31H C32H H32H 109.8 . . ?
C33H C32H H32H 109.8 . . ?
H32G C32H H32H 108.2 . . ?
C34H C33H C32H 109.6(17) . . ?
C34H C33H H33H 109.8 . . ?
C32H C33H H33H 109.7 . . ?
C34H C33H H33I 109.8 . . ?
C32H C33H H33I 109.7 . . ?
H33H C33H H33I 108.2 . . ?
C33H C34H H34G 110.6 . . ?
C33H C34H H34H 110.6 . . ?
H34G C34H H34H 108.3 . . ?
C33H C34H H34I 110.6 . . ?
H34G C34H H34I 108.3 . . ?
H34H C34H H34I 108.3 . . ?
C31I N33 C31J 110.5(9) . . ?
C31I N33 C31L 109.7(10) . . ?
C31J N33 C31L 109.8(10) . . ?
C31I N33 C31K 109.3(10) . . ?
C31J N33 C31K 108.9(10) . . ?
C31L N33 C31K 108.7(9) . . ?
N33 C31I C32I 110.9(12) . . ?
N33 C31I H31I 109.5 . . ?
C32I C31I H31I 109.5 . . ?
N33 C31I H31J 109.4 . . ?
C32I C31I H31J 109.4 . . ?
H31I C31I H31J 108.0 . . ?
C31I C32I C33I 109.0(15) . . ?
C31I C32I H32I 109.9 . . ?
C33I C32I H32I 109.9 . . ?
C31I C32I H32J 109.8 . . ?
C33I C32I H32J 109.9 . . ?
H32I C32I H32J 108.3 . . ?
C34I C33I C32I 109.9(17) . . ?
C34I C33I H33J 109.7 . . ?
C32I C33I H33J 109.7 . . ?
C34I C33I H33K 109.7 . . ?
C32I C33I H33K 109.7 . . ?
H33J C33I H33K 108.2 . . ?
C33I C34I H34J 109.5 . . ?
C33I C34I H34K 109.5 . . ?
H34J C34I H34K 109.5 . . ?
C33I C34I H34L 109.5 . . ?
H34J C34I H34L 109.5 . . ?
H34K C34I H34L 109.5 . . ?
N33 C31J C32J 110.8(12) . . ?
N33 C31J H31K 109.5 . . ?
C32J C31J H31K 109.5 . . ?
N33 C31J H31L 109.5 . . ?
C32J C31J H31L 109.5 . . ?
H31K C31J H31L 108.1 . . ?
C31J C32J C33J 109.1(15) . . ?
C31J C32J H32K 109.9 . . ?
C33J C32J H32K 109.9 . . ?
C31J C32J H32L 109.9 . . ?
C33J C32J H32L 109.8 . . ?
H32K C32J H32L 108.3 . . ?
C34J C33J C32J 109.8(18) . . ?
C34J C33J H33L 109.7 . . ?
C32J C33J H33L 109.7 . . ?
C34J C33J H33M 109.8 . . ?
C32J C33J H33M 109.7 . . ?
H33L C33J H33M 108.2 . . ?
C33J C34J H34M 109.5 . . ?
C33J C34J H34N 109.5 . . ?
H34M C34J H34N 109.5 . . ?
C33J C34J H34O 109.4 . . ?
H34M C34J H34O 109.5 . . ?
H34N C34J H34O 109.5 . . ?
N33 C31K C32K 110.0(12) . . ?
N33 C31K H31M 109.7 . . ?
C32K C31K H31M 109.6 . . ?
N33 C31K H31N 109.7 . . ?
C32K C31K H31N 109.7 . . ?
H31M C31K H31N 108.2 . . ?
C31K C32K C33K 110.1(16) . . ?
C31K C32K H32M 109.6 . . ?
C33K C32K H32M 109.6 . . ?
C31K C32K H32N 109.7 . . ?
C33K C32K H32N 109.7 . . ?
H32M C32K H32N 108.2 . . ?
C32K C33K H33N 109.4 . . ?
C32K C33K H33O 109.5 . . ?
H33N C33K H33O 109.5 . . ?
C32K C33K H33P 109.5 . . ?
H33N C33K H33P 109.5 . . ?
H33O C33K H33P 109.5 . . ?
N33 C31L C32L 110.3(11) . . ?
N33 C31L H31O 109.6 . . ?
C32L C31L H31O 109.6 . . ?
N33 C31L H31P 109.6 . . ?
C32L C31L H31P 109.6 . . ?
H31O C31L H31P 108.1 . . ?
C31L C32L C33L 109.3(15) . . ?
C31L C32L H32O 109.8 . . ?
C33L C32L H32O 109.8 . . ?
C31L C32L H32P 109.8 . . ?
C33L C32L H32P 109.8 . . ?
H32O C32L H32P 108.3 . . ?
C34L C33L C32L 110.0(18) . . ?
C34L C33L H33Q 109.7 . . ?
C32L C33L H33Q 109.7 . . ?
C34L C33L H33R 109.6 . . ?
C32L C33L H33R 109.7 . . ?
H33Q C33L H33R 108.2 . . ?
C33L C34L H34P 109.5 . . ?
C33L C34L H34Q 109.5 . . ?
H34P C34L H34Q 109.5 . . ?
C33L C34L H34R 109.4 . . ?
H34P C34L H34R 109.5 . . ?
H34Q C34L H34R 109.5 . . ?

loop_
_geom_bond_atom_site_label_1
_geom_bond_atom_site_label_2
_geom_bond_distance
_geom_bond_site_symmetry_2
_geom_bond_publ_flag
Cl4 O7 2.540(7) 3_567 ?
Cl4 O0H 2.767(7) . ?
Cl4 O0Y 2.883(8) . ?
Cl4 O0O 2.887(7) . ?
Cl4 H4A 1.50(7) . ?
Cl4 H4B 1.25(7) . ?
O6 O0O 2.718(3) . ?
O6 O0Y 2.731(3) . ?
O6 O0H 2.788(3) . ?
O6 O7 2.872(3) 3_567 ?
O6 H4A 1.38(7) . ?
O6 H4B 1.05(7) . ?
Cl5 O10 2.568(6) 4_656 ?
Cl5 O0N 2.659(5) . ?
Cl5 O0C 2.762(6) 4_656 ?
Cl5 O11 2.767(10) 1_556 ?
Cl5 O0V 2.859(5) 1_556 ?
O06 Cl03 2.649(3) . ?
O06 O11 2.752(9) 1_556 ?
O06 O10 2.811(4) 4_656 ?
O06 O0N 2.877(3) . ?
O06 O0V 2.909(3) 1_556 ?
O06 O0C 3.027(5) 4_656 ?
O06 O3 3.105(5) . ?
Cl9 O1 2.547(7) 2_674 ?
Cl9 O0Y 2.916(6) . ?
Cl9 O0S 2.943(10) . ?
Cl9 O0N 2.965(10) 3_566 ?
O0X O0Y 2.709(2) . ?
O0X O0N 2.709(3) 3_566 ?
O0X O0S 2.749(3) . ?
O0X Cl01 2.936(2) 2_674 ?
O0X O1 2.965(3) 2_674 ?
Cl14 O0K 2.632(17) 4_657 ?
Cl14 O0L 2.659(17) . ?
Cl14 O0N 2.901(17) . ?
O0Q O0N 2.721(3) . ?
O0Q O4 2.757(3) . ?
O0Q O0L 2.811(3) . ?
O0Q O0K 2.840(3) 4_657 ?
Cl05 O12 2.418(17) 2_676 ?
Cl05 O13 2.786(3) 2_676 ?
Cl05 O1 2.799(3) . ?
Cl05 O0L 2.972(4) . ?
Cl05 O0R 2.982(4) 1_556 ?
O2 O12 2.383(17) 2_676 ?
O2 O0R 2.764(4) 1_556 ?
O2 O0L 2.790(4) . ?
O2 O13 2.793(4) 2_676 ?
O2 Cl01 2.932(3) . ?
O2 O5 2.960(4) 2_676 ?
O2 O1 3.120(3) . ?
Cl01 H4 1.71(8) 4_667 ?
O1 O0W 2.822(4) 1_556 ?
O1 O4 2.883(4) 4_667 ?
O0R O0A 2.748(2) . ?
O0R O0J 2.793(3) . ?
O0R O0P 2.800(2) 4_656 ?
Cl11 O01L 0.736(11) . ?
Cl11 O17 2.700(15) 3_566 ?
Cl11 O0Y 2.866(11) . ?
Cl11 O0V 2.876(15) 3_565 ?
O01L O0V 2.864(8) 3_565 ?
O01L O0Y 2.871(4) . ?
O01L O17 2.886(8) 3_566 ?
O01L O11 3.273(12) 3_565 ?
Cl03 O3 0.528(5) . ?
Cl03 O7 2.761(3) . ?
Cl03 O04 2.9353(18) 4_656 ?
Cl03 O0K 2.9485(18) 4_657 ?
O3 O04 2.695(4) 4_656 ?
O3 O0K 2.733(4) 4_657 ?
O3 O7 2.825(5) . ?
O11 O0D 2.794(9) . ?
O11 O0U 2.817(9) . ?
O0V O0U 2.701(3) . ?
O0V O0D 2.715(3) . ?
O10 O0D 2.726(4) . ?
O10 O0G 2.806(4) 3_565 ?
O10 O0Y 2.811(4) . ?
O10 H10 1.03(7) . ?
O0C O0Y 2.628(5) . ?
O0C O0G 2.746(4) 3_565 ?
O0C O0D 2.788(4) . ?
O0C H10 1.07(7) . ?
O5 O12 0.580(17) . ?
O5 O0B 2.688(6) . ?
O5 O0F 2.739(6) . ?
O13 O0B 2.753(5) . ?
O13 O0F 2.810(5) . ?
O12 O0B 2.96(3) . ?
O12 O0F 2.96(3) . ?
O02 O0H 2.7836(17) . ?
O02 O0H 2.7836(17) 2_665 ?
O02 O0H 2.7836(17) 4_656 ?
O02 O0H 2.7836(17) 3_566 ?
O04 O0D 2.787(3) . ?
O04 O0O 2.796(3) 1_554 ?
O04 O08 2.8038(17) 2_674 ?
O04 H04B 0.38(6) . ?
O04 H08A 1.04(5) 2_674 ?
O7 O0S 2.812(3) 4_657 ?
O7 O17 2.834(3) 1_556 ?
O07 O0T 2.733(2) . ?
O07 O0M 2.745(2) . ?
O07 O0U 2.755(2) 1_556 ?
O07 O0N 2.760(2) . ?
O07 H07A 0.75(7) . ?
O08 O0U 2.755(3) 2_676 ?
O08 O0E 2.7618(17) . ?
O08 O09 2.798(3) 2_675 ?
O08 H08B 0.75(5) . ?
O08 H0UB 0.78(7) 2_676 ?
O09 O17 2.733(3) . ?
O09 O0F 2.759(2) . ?
O09 O0T 2.756(2) . ?
O09 H09A 1.09(7) . ?
O09 H09B 0.47(7) . ?
O0A O0T 2.733(2) . ?
O0A O0F 2.747(2) 2_675 ?
O0A O0E 2.778(3) . ?
O0A H0A 0.82(7) . ?
O0B O0U 2.758(2) . ?
O0B O0B 2.768(3) 2_675 ?
O0B O0M 2.783(2) 2_674 ?
O0B H0BA 0.88(6) . ?
O0B H0BB 0.67(7) . ?
O0D O0G 2.769(2) . ?
O0D H04A 1.01(7) . ?
O0D H11 0.65(3) . ?
O0E O0M 2.771(3) . ?
O0E O0I 2.7813(17) . ?
O0E H0EB 0.61(6) . ?
O0F O0F 2.750(3) 2_675 ?
O0F H5 0.44(7) . ?
O0G O0Z 2.7983(16) . ?
O0G O0H 2.827(2) 4_655 ?
O0G H0D 0.71(6) . ?
O0H O0O 2.799(2) 3_566 ?
O0H H0HA 0.74(7) . ?
O0H H0HB 1.25(7) . ?
O0I O0J 2.757(3) . ?
O0I O14 2.799(3) . ?
O0I O0K 2.8163(18) 2_675 ?
O0I H0IA 1.04(7) . ?
O0I H0IB 0.67(5) . ?
O0J O0W 2.765(3) . ?
O0J O8 2.813(4) . ?
O0K O0P 2.774(3) . ?
O0K H0KA 0.90(6) . ?
O0K H0KB 0.90(6) . ?
O0L O0M 2.749(2) . ?
O0L O14 2.766(3) . ?
O0L H2 1.05(7) . ?
O0M H0EA 0.99(6) . ?
O0M H07B 0.89(7) . ?
O0N H0N 1.04(7) . ?
O0N H07C 0.81(7) . ?
O0O O17 2.724(3) . ?
O0P O0W 2.774(3) 2_675 ?
O0P O0S 2.776(3) . ?
O0P H0PA 1.05(8) . ?
O0S O0T 2.744(2) 3_566 ?
O0S H0PB 0.73(7) . ?
O0T H0T 1.04(7) . ?
O0T H09C 0.76(7) . ?
O0T H07D 0.85(6) . ?
O0U H0UA 0.92(7) . ?
O0U H0BC 1.06(7) . ?
O0W O8 2.809(4) 4_666 ?
O0Y H4A 1.39(7) . ?
O0Y H0X 0.97(6) . ?
O4 O01P 2.683(4) . ?
O4 O14 2.752(3) 3_467 ?
O4 O16 2.858(4) . ?
O4 H4 1.36(7) . ?
O14 O01P 2.690(4) . ?
O14 O16 2.873(4) . ?
O17 H09D 1.14(9) . ?
O8 O01P 2.805(5) . ?
N1 C1D 1.479(11) . ?
N1 C1A 1.480(11) . ?
N1 C1C 1.488(12) . ?
N1 C1B 1.488(12) . ?
C1A C2A 1.514(14) . ?
C1A H1AA 0.9900 . ?
C1A H1AB 0.9900 . ?
C2A C3A 1.528(15) . ?
C2A H2AA 0.9900 . ?
C2A H2AB 0.9900 . ?
C3A H3AA 0.9800 . ?
C3A H3AB 0.9800 . ?
C3A H3AC 0.9800 . ?
C1B C2B 1.509(13) . ?
C1B H1BA 0.9900 . ?
C1B H1BB 0.9900 . ?
C2B C3B 1.548(14) . ?
C2B H2BA 0.9900 . ?
C2B H2BB 0.9900 . ?
C3B C4B 1.438(15) . ?
C3B H3B 0.34(7) . ?
C3B H3BA 0.9900 . ?
C3B H3BB 0.9900 . ?
C4B H3B 1.10(7) . ?
C4B H4BA 0.9800 . ?
C4B H4BB 0.9800 . ?
C4B H4BC 0.9800 . ?
C1C C2C 1.514(13) . ?
C1C H1C 0.9900 . ?
C1C H13 0.9900 . ?
C2C C3C 1.544(15) . ?
C2C H2CA 0.9900 . ?
C2C H2CB 0.9900 . ?
C3C C4C 1.557(17) . ?
C3C H3CA 0.9900 . ?
C3C H3CB 0.9900 . ?
C4C H4CA 0.9800 . ?
C4C H4CB 0.9800 . ?
C4C H4CC 0.9800 . ?
C1D C2D 1.497(14) . ?
C1D H1DA 0.9900 . ?
C1D H1DB 0.9900 . ?
C2D C3D 1.537(14) . ?
C2D H2DA 0.9900 . ?
C2D H2DB 0.9900 . ?
C3D C4D 1.519(16) . ?
C3D H3DA 0.9900 . ?
C3D H3DB 0.9900 . ?
C4D H4DA 0.9800 . ?
C4D H4DB 0.9800 . ?
C4D H4DC 0.9800 . ?
N13 C1D3 1.481(7) . ?
N13 C1C3 1.496(9) . ?
N13 C1A3 1.506(7) . ?
N13 C1B3 1.512(8) . ?
C1A3 C2A3 1.526(8) . ?
C1A3 H11A 0.9900 . ?
C1A3 H1A3 0.9900 . ?
C2A3 C3A3 1.543(9) . ?
C2A3 H2AC 0.9900 . ?
C2A3 H2AD 0.9900 . ?
C3A3 C4A3 1.564(10) . ?
C3A3 H3AD 0.9900 . ?
C3A3 H3AE 0.9900 . ?
C4A3 H4AA 0.9800 . ?
C4A3 H4AB 0.9800 . ?
C4A3 H4AC 0.9800 . ?
C1B3 C2B3 1.513(8) . ?
C1B3 H1B3 0.9900 . ?
C1B3 H0Y 0.9900 . ?
C2B3 C3B3 1.515(9) . ?
C2B3 H2BC 0.9900 . ?
C2B3 H2BD 0.9900 . ?
C3B3 C4B3 1.479(9) . ?
C3B3 H3B 0.68(7) . ?
C3B3 H3BC 0.9900 . ?
C3B3 H3BD 0.9900 . ?
C4B3 H3B 0.83(7) . ?
C4B3 H4BD 0.9800 . ?
C4B3 H4BE 0.9800 . ?
C4B3 H4BF 0.9800 . ?
C1C3 C2C3 1.481(10) . ?
C1C3 H1CA 0.9900 . ?
C1C3 H1CB 0.9900 . ?
C2C3 C3C3 1.330(11) . ?
C3C3 H3CC 0.9800 . ?
C3C3 H3CD 0.9800 . ?
C3C3 H3CE 0.9800 . ?
C1D3 C2D3 1.484(9) . ?
C1D3 H17 0.9900 . ?
C1D3 H1D3 0.9900 . ?
C2D3 C3D3 1.561(9) . ?
C2D3 H2DC 0.9900 . ?
C2D3 H2DD 0.9900 . ?
C3D3 C4D3 1.510(10) . ?
C3D3 H3DC 0.9900 . ?
C3D3 H3DD 0.9900 . ?
C4D3 H4DD 0.9800 . ?
C4D3 H4DE 0.9800 . ?
C4D3 H4DF 0.9800 . ?
N14 C1D4 1.506(6) . ?
N14 C1C4 1.509(7) . ?
N14 C1B4 1.512(7) . ?
N14 C1A4 1.514(6) . ?
C1A4 C2A4 1.521(7) . ?
C1A4 H1AC 0.9900 . ?
C1A4 H1AD 0.9900 . ?
C2A4 C3A4 1.532(7) . ?
C2A4 H2AE 0.9900 . ?
C2A4 H2AF 0.9900 . ?
C3A4 C4A4 1.510(8) . ?
C3A4 H3AF 0.9900 . ?
C3A4 H3AG 0.9900 . ?
C4A4 H4AD 0.9800 . ?
C4A4 H4AE 0.9800 . ?
C4A4 H4AF 0.9800 . ?
C1B4 C2B4 1.535(7) . ?
C1B4 H13A 0.9900 . ?
C1B4 H1B4 0.9900 . ?
C2B4 C3B4 1.555(7) . ?
C2B4 H2BE 0.9900 . ?
C2B4 H2BF 0.9900 . ?
C3B4 C4B4 1.505(7) . ?
C3B4 H3B 0.55(7) . ?
C3B4 H3BE 0.9900 . ?
C3B4 H3BF 0.9900 . ?
C4B4 H3B 0.96(7) . ?
C4B4 H4BG 0.9800 . ?
C4B4 H4BH 0.9800 . ?
C4B4 H4BI 0.9800 . ?
C1C4 C2C4 1.492(7) . ?
C1C4 H1CC 0.9900 . ?
C1C4 H1CD 0.9900 . ?
C2C4 C3C4 1.355(7) . ?
C2C4 H2C4 0.9500 . ?
C3C4 C4C4 1.419(9) . ?
C3C4 H3C4 0.9500 . ?
C4C4 H4CD 0.9800 . ?
C4C4 H4CE 0.9800 . ?
C4C4 H4CF 0.9800 . ?
C1D4 C2D4 1.494(8) . ?
C1D4 H11B 0.9900 . ?
C1D4 H1D4 0.9900 . ?
C2D4 C3D4 1.564(8) . ?
C2D4 H2DE 0.9900 . ?
C2D4 H2DF 0.9900 . ?
C3D4 H3DE 0.9800 . ?
C3D4 H3DF 0.9800 . ?
C3D4 H3DG 0.9800 . ?
N22 C21F 1.435(14) . ?
N22 C21E 1.437(14) . ?
N22 C21G 1.498(14) . ?
N22 C21H 1.505(14) . ?
C21E C22E 1.501(18) . ?
C21E H21E 0.9500 . ?
C22E C23E 1.512(16) . ?
C22E H22A 0.9900 . ?
C22E H22B 0.9900 . ?
C23E C24E 1.51(2) . ?
C23E H23A 0.9900 . ?
C23E H23B 0.9900 . ?
C24E H24A 0.9800 . ?
C24E H24B 0.9800 . ?
C24E H24C 0.9800 . ?
C21F C22F 1.508(18) . ?
C21F H21A 0.9900 . ?
C21F H21B 0.9900 . ?
C22F C23F 1.54(2) . ?
C22F H22C 0.9900 . ?
C22F H22D 0.9900 . ?
C23F H23C 0.9800 . ?
C23F H23D 0.9800 . ?
C23F H23E 0.9800 . ?
C21G C22G 1.531(19) . ?
C21G H21C 0.9900 . ?
C21G H21D 0.9900 . ?
C22G C23G 1.516(17) . ?
C22G H22E 0.9900 . ?
C22G H22F 0.9900 . ?
C23G C24G 1.53(2) . ?
C23G H23F 0.9900 . ?
C23G H23G 0.9900 . ?
C24G H24D 0.9800 . ?
C24G H24E 0.9800 . ?
C24G H24F 0.9800 . ?
C21H C22H 1.537(18) . ?
C21H H21F 0.9900 . ?
C21H H21G 0.9900 . ?
C22H C23H 1.520(19) . ?
C22H H22G 0.9900 . ?
C22H H22H 0.9900 . ?
C23H C24H 1.53(2) . ?
C23H H23H 0.9900 . ?
C23H H23I 0.9900 . ?
C24H H24G 0.9800 . ?
C24H H24H 0.9800 . ?
C24H H24I 0.9800 . ?
N23 C21J 1.399(14) . ?
N23 C21I 1.439(14) . ?
N23 C21K 1.522(14) . ?
N23 C21L 1.533(14) . ?
C21I C22I 1.434(16) . ?
C21I H21H 0.9900 . ?
C21I H21I 0.9900 . ?
C22I C23I 1.522(19) . ?
C22I H22I 0.9900 . ?
C22I H22J 0.9900 . ?
C23I C24I 1.525(18) . ?
C23I H23J 0.9900 . ?
C23I H23K 0.9900 . ?
C24I H24J 0.9800 . ?
C24I H24K 0.9800 . ?
C24I H24L 0.9800 . ?
C21J C22J 1.499(18) . ?
C21J H21J 0.9500 . ?
C22J C23J 1.556(18) . ?
C22J H22K 0.9900 . ?
C22J H22L 0.9900 . ?
C23J C24J 1.503(18) . ?
C23J H23L 0.9900 . ?
C23J H23M 0.9900 . ?
C24J H24M 0.9800 . ?
C24J H24N 0.9800 . ?
C24J H24O 0.9800 . ?
C21K C22K 1.527(18) . ?
C21K H21K 0.9900 . ?
C21K H21L 0.9900 . ?
C22K C23K 1.536(19) . ?
C22K H22M 0.9900 . ?
C22K H22N 0.9900 . ?
C23K H23N 0.9800 . ?
C23K H23O 0.9800 . ?
C23K H23P 0.9800 . ?
C21L C22L 1.477(18) . ?
C21L H21M 0.9900 . ?
C21L H21N 0.9900 . ?
C22L C23L 1.514(17) . ?
C22L H22O 0.9900 . ?
C22L H22P 0.9900 . ?
C23L C24L 1.529(17) . ?
C23L H23Q 0.9900 . ?
C23L H23R 0.9900 . ?
C24L H24P 0.9800 . ?
C24L H24Q 0.9800 . ?
C24L H24R 0.9800 . ?
C31 C32 1.289(19) . ?
C31 H31 0.9500 . ?
C32 C33 1.855(18) . ?
C32 H32 0.9500 . ?
C33 C34 0.840(18) . ?
C33 H33 0.9500 . ?
C34 H34 0.9500 . ?
N32 C31G 1.464(14) . ?
N32 C31E 1.468(14) . ?
N32 C31H 1.465(14) . ?
N32 C31F 1.473(15) . ?
C31E C32E 1.529(18) . ?
C31E H31A 0.9900 . ?
C31E H31B 0.9900 . ?
C32E C33E 1.53(2) . ?
C32E H32A 0.9900 . ?
C32E H32B 0.9900 . ?
C33E C34E 1.53(2) . ?
C33E H33A 0.9900 . ?
C33E H33B 0.9900 . ?
C34E H34A 1.0836 . ?
C34E H34B 1.0838 . ?
C34E H34C 1.0838 . ?
C31F C32F 1.531(18) . ?
C31F H31C 0.9900 . ?
C31F H31D 0.9900 . ?
C32F C33F 1.53(2) . ?
C32F H32C 0.9900 . ?
C32F H32D 0.9900 . ?
C33F H33C 1.1142 . ?
C33F H33D 1.1144 . ?
C33F H33E 1.1143 . ?
C31G C32G 1.529(17) . ?
C31G H31E 0.9900 . ?
C31G H31F 0.9900 . ?
C32G C33G 1.53(2) . ?
C32G H32E 0.9900 . ?
C32G H32F 0.9900 . ?
C33G C34G 1.53(2) . ?
C33G H33F 0.9900 . ?
C33G H33G 0.9900 . ?
C34G H34D 1.0198 . ?
C34G H34E 1.0198 . ?
C34G H34F 1.0198 . ?
C31H C32H 1.527(18) . ?
C31H H31G 0.9900 . ?
C31H H31H 0.9900 . ?
C32H C33H 1.53(2) . ?
C32H H32G 0.9900 . ?
C32H H32H 0.9900 . ?
C33H C34H 1.53(2) . ?
C33H H33H 0.9900 . ?
C33H H33I 0.9900 . ?
C34H H34G 0.9917 . ?
C34H H34H 0.9917 . ?
C34H H34I 0.9917 . ?
N33 C31I 1.460(14) . ?
N33 C31J 1.463(14) . ?
N33 C31L 1.470(14) . ?
N33 C31K 1.477(14) . ?
C31I C32I 1.526(18) . ?
C31I H31I 0.9900 . ?
C31I H31J 0.9900 . ?
C32I C33I 1.54(2) . ?
C32I H32I 0.9900 . ?
C32I H32J 0.9900 . ?
C33I C34I 1.52(2) . ?
C33I H33J 0.9900 . ?
C33I H33K 0.9900 . ?
C34I H34J 0.9800 . ?
C34I H34K 0.9800 . ?
C34I H34L 0.9800 . ?
C31J C32J 1.526(18) . ?
C31J H31K 0.9900 . ?
C31J H31L 0.9900 . ?
C32J C33J 1.54(2) . ?
C32J H32K 0.9900 . ?
C32J H32L 0.9900 . ?
C33J C34J 1.53(2) . ?
C33J H33L 0.9900 . ?
C33J H33M 0.9900 . ?
C34J H34M 0.9800 . ?
C34J H34N 0.9800 . ?
C34J H34O 0.9800 . ?
C31K C32K 1.522(19) . ?
C31K H31M 0.9900 . ?
C31K H31N 0.9900 . ?
C32K C33K 1.53(2) . ?
C32K H32M 0.9900 . ?
C32K H32N 0.9900 . ?
C33K H33N 0.9800 . ?
C33K H33O 0.9800 . ?
C33K H33P 0.9800 . ?
C31L C32L 1.528(18) . ?
C31L H31O 0.9900 . ?
C31L H31P 0.9900 . ?
C32L C33L 1.54(2) . ?
C32L H32O 0.9900 . ?
C32L H32P 0.9900 . ?
C33L C34L 1.53(2) . ?
C33L H33Q 0.9900 . ?
C33L H33R 0.9900 . ?
C34L H34P 0.9800 . ?
C34L H34Q 0.9800 . ?
C34L H34R 0.9800 . ?
